data_4107705
loop_
_publ_author_name
'Yuji Kikukawa'
'Syuhei Yamaguchi'
'Kazutaka Tsuchida'
'Yoshinao Nakagawa'
'Kazuhiro Uehara'
'Kazuya Yamaguchi'
'Noritaka Mizuno'

_publ_contact_author_email tmizuno@mail.ecc.u-tokyo.ac.jp
_publ_contact_author_fax +81-3-5841-7220
_publ_contact_author_name 'Professor Noritaka Mizuno'
_publ_contact_author_phone +81-3-5841-7272
_publ_section_title
;
 Synthesis and Catalysis of Di- and Tetranuclear Metal Sandwich-Type
 Silicotungstates [(\g-SiW10O36)2M2(\m-OH)2]10- and
 [(\g-SiW10O36)2M4(\m4-O)(\m-OH)6]8- (M = Zr or Hf)
;
_journal_name_full 'Journal of the American Chemical Society'
_journal_page_first 5472
_journal_page_last 5478
_journal_paper_doi 10.1021/ja078313i
_journal_volume 130
_journal_year 2008
_chemical_formula_moiety 'Cs10 Hf2 O86 Si2 W20 '
_chemical_formula_sum 'Cs10 Hf2 O86 Si2 W20'
_chemical_formula_weight 6795.15
_space_group_IT_number 15
_symmetry_cell_setting monoclinic
_symmetry_Int_Tables_number 15
_symmetry_space_group_name_Hall '-C 2yc'
_symmetry_space_group_name_H-M 'C 1 2/c 1'
_audit_creation_date 2007-06-21
_audit_creation_method 'by CrystalStructure 3.8'
_cell_angle_alpha 90.0000
_cell_angle_beta 124.046(3)
_cell_angle_gamma 90.0000
_cell_formula_units_Z 4
_cell_length_a 25.3847(16)
_cell_length_b 22.6121(14)
_cell_length_c 18.8703(11)
_cell_measurement_temperature 153.1
_cell_volume 8974.9(10)
_computing_cell_refinement CrystalClear
_computing_data_collection CrystalClear
_computing_data_reduction CrystalStructure
_computing_publication_material 'CrystalStructure 3.8'
_computing_structure_refinement SHELXL
_computing_structure_solution SHELXS97
_diffrn_measured_fraction_theta_full 0.977
_diffrn_measured_fraction_theta_max 0.977
_diffrn_measurement_device_type 'Rigaku Saturn'
_diffrn_measurement_method \w
_diffrn_radiation_type 'Mo K\a'
_diffrn_radiation_wavelength 0.71069
_diffrn_reflns_limit_h_max 34
_diffrn_reflns_limit_h_min 0
_diffrn_reflns_limit_k_max 30
_diffrn_reflns_limit_k_min 0
_diffrn_reflns_limit_l_max 21
_diffrn_reflns_limit_l_min -25
_diffrn_reflns_number 11790
_diffrn_reflns_theta_full 29.11
_diffrn_reflns_theta_max 29.11
_exptl_absorpt_coefficient_mu 31.974
_exptl_absorpt_correction_type none
_exptl_crystal_colour colorless
_exptl_crystal_density_diffrn 5.029
_exptl_crystal_description platelet
_exptl_crystal_F_000 11560.00
_exptl_crystal_size_max 0.25
_exptl_crystal_size_mid 0.10
_exptl_crystal_size_min 0.05
_refine_diff_density_max 5.28
_refine_diff_density_min -3.82
_refine_ls_extinction_method none
_refine_ls_goodness_of_fit_ref 1.007
_refine_ls_number_parameters 552
_refine_ls_number_reflns 11790
_refine_ls_R_factor_gt 0.0644
_refine_ls_shift/su_max 0.0000
_refine_ls_structure_factor_coef Fsqd
_refine_ls_weighting_details 'w = 1/[\s^2^(Fo^2^)+(0.1146P)^2^+0.0000P] where P=(Fo^2^+2Fc^2^)/3'
_refine_ls_weighting_scheme calc
_refine_ls_wR_factor_ref 0.2110
_reflns_number_gt 6787
_reflns_number_total 11790
_reflns_threshold_expression F^2^>2.0\s(F^2^)
_cod_data_source_file ja078313i-file004.cif
_cod_data_source_block '_Template_texray.inf'
_cod_original_cell_volume 8974.9(9)
_cod_original_formula_sum 'Cs10 Hf2 O86 Si2 W20 '
_cod_database_code 4107705

loop_
_symmetry_equiv_pos_site_id
_symmetry_equiv_pos_as_xyz
1 +X,+Y,+Z
2 -X,+Y,1/2-Z
3 -X,-Y,-Z
4 +X,-Y,1/2+Z
5 1/2+X,1/2+Y,+Z
6 1/2-X,1/2+Y,1/2-Z
7 1/2-X,1/2-Y,-Z
8 1/2+X,1/2-Y,1/2+Z

loop_
_atom_site_label
_atom_site_type_symbol
_atom_site_fract_x
_atom_site_fract_y
_atom_site_fract_z
_atom_site_U_iso_or_equiv
_atom_site_adp_type
_atom_site_occupancy
_atom_site_symmetry_multiplicity
_atom_site_calc_flag
_atom_site_refinement_flags
W(1) W 0.29667(5) 0.06965(5) 0.62938(7) 0.0275(2) Uani 1.00 1 d .
W(2) W 0.37826(5) 0.17293(5) 0.76926(7) 0.0271(2) Uani 1.00 1 d .
W(3) W 0.07394(5) 0.20620(5) 0.49812(7) 0.0264(2) Uani 1.00 1 d .
W(4) W 0.15850(5) 0.30854(5) 0.63794(7) 0.0273(2) Uani 1.00 1 d .
W(5) W 0.12502(5) 0.05089(5) 0.53152(7) 0.0278(2) Uani 1.00 1 d .
W(6) W 0.30901(5) 0.27710(5) 0.84213(7) 0.0292(2) Uani 1.00 1 d .
W(7) W 0.21922(5) 0.01957(5) 0.73610(7) 0.0297(2) Uani 1.00 1 d .
W(8) W 0.31162(5) 0.13815(5) 0.89693(7) 0.0310(2) Uani 1.00 1 d .
W(9) W 0.08638(5) 0.10248(5) 0.65959(7) 0.0301(2) Uani 1.00 1 d .
W(10) W 0.17985(6) 0.22211(5) 0.81858(7) 0.0311(2) Uani 1.00 1 d .
Hf(1) Hf 0.32082(5) 0.20720(5) 0.54260(7) 0.0258(2) Uani 1.00 1 d .
Cs(1) Cs 0.06057(8) -0.07824(8) 0.62829(12) 0.0341(4) Uani 1.00 1 d .
Cs(2) Cs 0.34897(10) 0.03578(8) 0.47418(12) 0.0419(4) Uani 1.00 1 d .
Cs(3) Cs 0.23203(12) -0.10263(9) 0.54083(15) 0.0543(5) Uani 1.00 1 d .
Cs(4) Cs 0.5000 0.27251(12) 0.7500 0.0355(5) Uani 1.00 2 d S
Cs(5) Cs -0.03850(14) 0.23830(19) 0.59280(17) 0.0885(11) Uani 0.94 1 d P
Cs(6) Cs -0.0073(2) 0.3969(2) 0.5090(3) 0.0733(16) Uani 0.50 1 d P
Cs(7) Cs 0.0000 0.4100(16) 0.2500 0.082(9) Uani 0.13 2 d SP
Si(1) Si 0.2177(3) 0.1666(3) 0.6801(4) 0.0244(14) Uani 1.00 1 d .
O(1) O 0.2223(7) 0.2155(7) 0.4481(11) 0.027(3) Uani 1.00 1 d .
O(2) O 0.4162(7) 0.1456(7) 0.5981(10) 0.028(4) Uani 1.00 1 d .
O(3) O 0.3015(7) 0.1193(8) 0.5598(11) 0.027(3) Uani 1.00 1 d .
O(4) O 0.3715(7) 0.2053(8) 0.6769(10) 0.028(4) Uani 1.00 1 d .
O(5) O 0.1080(7) 0.2372(8) 0.4432(10) 0.031(4) Uani 1.00 1 d .
O(6) O 0.1777(8) 0.3248(8) 0.5623(12) 0.033(4) Uani 1.00 1 d .
O(7) O 0.2053(7) 0.0598(7) 0.5488(11) 0.028(4) Uani 1.00 1 d .
O(8) O 0.2785(6) 0.1502(7) 0.6736(9) 0.017(3) Uani 1.00 1 d .
O(9) O 0.3527(8) 0.2422(7) 0.7959(10) 0.027(3) Uani 1.00 1 d .
O(10) O 0.3211(8) 0.0043(7) 0.6092(11) 0.033(4) Uani 1.00 1 d .
O(11) O 0.3767(7) 0.0944(8) 0.7284(11) 0.031(4) Uani 1.00 1 d .
O(12) O 0.4621(9) 0.1772(9) 0.8448(12) 0.040(4) Uani 1.00 1 d .
O(13) O 0.0991(8) 0.1280(8) 0.4846(10) 0.032(4) Uani 1.00 1 d .
O(14) O 0.1702(7) 0.2187(7) 0.6120(10) 0.025(3) Uani 1.00 1 d .
O(15) O 0.2454(8) 0.3089(7) 0.7335(11) 0.028(3) Uani 1.00 1 d .
O(16) O -0.0064(8) 0.2027(7) 0.4149(11) 0.033(4) Uani 1.00 1 d .
O(17) O 0.0738(8) 0.2801(8) 0.5466(11) 0.033(4) Uani 1.00 1 d .
O(18) O 0.1346(9) 0.3775(10) 0.6487(10) 0.040(4) Uani 1.00 1 d .
O(19) O 0.0833(9) 0.0072(8) 0.4384(11) 0.035(4) Uani 1.00 1 d .
O(20) O 0.3530(8) 0.3383(7) 0.8962(10) 0.028(3) Uani 1.00 1 d .
O(21) O 0.2813(7) 0.0334(8) 0.7135(11) 0.030(4) Uani 1.00 1 d .
O(22) O 0.3573(9) 0.1327(8) 0.8451(12) 0.038(4) Uani 1.00 1 d .
O(23) O 0.0625(7) 0.1653(8) 0.5864(11) 0.029(4) Uani 1.00 1 d .
O(24) O 0.1436(9) 0.2668(8) 0.7187(12) 0.038(4) Uani 1.00 1 d .
O(25) O 0.1653(8) -0.0086(7) 0.6210(11) 0.031(4) Uani 1.00 1 d .
O(26) O 0.0634(7) 0.0535(7) 0.5607(11) 0.028(4) Uani 1.00 1 d .
O(27) O 0.3451(8) 0.2192(8) 0.9269(11) 0.034(4) Uani 1.00 1 d .
O(28) O 0.2442(8) 0.2801(8) 0.8665(10) 0.028(4) Uani 1.00 1 d .
O(29) O 0.2654(8) 0.0699(8) 0.8341(12) 0.033(4) Uani 1.00 1 d .
O(30) O 0.2390(8) -0.0463(8) 0.7861(12) 0.037(4) Uani 1.00 1 d .
O(31) O 0.3599(8) 0.1034(9) 0.9975(11) 0.037(4) Uani 1.00 1 d .
O(32) O 0.1297(8) 0.1528(8) 0.7577(11) 0.033(4) Uani 1.00 1 d .
O(33) O 0.0170(9) 0.0878(9) 0.6619(13) 0.043(5) Uani 1.00 1 d .
O(34) O 0.1389(9) 0.2444(9) 0.8633(11) 0.038(4) Uani 1.00 1 d .
O(35) O 0.1398(7) 0.0358(8) 0.7287(10) 0.029(4) Uani 1.00 1 d .
O(36) O 0.2429(11) 0.1691(8) 0.9024(13) 0.044(5) Uani 1.00 1 d .
O(37) O 0.1751(8) 0.1049(7) 0.6584(11) 0.030(4) Uani 1.00 1 d .
O(38) O 0.2444(7) 0.1921(7) 0.7767(10) 0.024(3) Uani 1.00 1 d .
O(39) O 0.3290(9) 0.3660(10) 0.6767(13) 0.055(6) Uani 1.00 1 d .
O(40) O 0.1076(8) -0.1180(8) 0.3949(15) 0.047(6) Uani 1.00 1 d .
O(41) O 0.3949(12) -0.1131(10) 0.6935(14) 0.075(8) Uani 1.00 1 d .
O(42) O 0.4095(13) -0.0016(14) 0.3701(19) 0.083(9) Uani 1.00 1 d .
O(43) O 0.1920(15) 0.0194(15) 0.3939(19) 0.098(11) Uani 1.00 1 d .

loop_
_atom_site_aniso_label
_atom_site_aniso_U_11
_atom_site_aniso_U_22
_atom_site_aniso_U_33
_atom_site_aniso_U_12
_atom_site_aniso_U_13
_atom_site_aniso_U_23
W(1) 0.0247(5) 0.0223(5) 0.0305(5) -0.0010(4) 0.0124(4) -0.0002(4)
W(2) 0.0227(5) 0.0261(5) 0.0246(5) -0.0019(4) 0.0083(4) 0.0012(4)
W(3) 0.0217(5) 0.0265(5) 0.0257(5) -0.0011(4) 0.0101(4) 0.0021(4)
W(4) 0.0284(5) 0.0246(5) 0.0274(5) 0.0009(4) 0.0146(4) 0.0011(4)
W(5) 0.0253(5) 0.0247(5) 0.0265(5) -0.0031(4) 0.0102(4) -0.0002(4)
W(6) 0.0323(5) 0.0262(5) 0.0241(5) -0.0023(4) 0.0128(4) -0.0011(4)
W(7) 0.0286(5) 0.0250(5) 0.0286(5) -0.0027(4) 0.0118(4) 0.0038(4)
W(8) 0.0329(6) 0.0289(5) 0.0243(5) -0.0021(4) 0.0119(4) 0.0020(4)
W(9) 0.0298(5) 0.0290(5) 0.0317(5) -0.0028(4) 0.0173(4) 0.0021(4)
W(10) 0.0354(6) 0.0319(5) 0.0284(5) -0.0021(4) 0.0194(4) -0.0002(4)
Hf(1) 0.0240(5) 0.0233(5) 0.0263(5) -0.0015(4) 0.0118(4) -0.0011(4)
Cs(1) 0.0268(8) 0.0272(8) 0.0394(9) -0.0027(6) 0.0129(7) -0.0008(7)
Cs(2) 0.0610(12) 0.0261(8) 0.0321(9) 0.0021(8) 0.0221(9) -0.0021(7)
Cs(3) 0.0784(15) 0.0365(10) 0.0551(12) -0.0124(10) 0.0418(12) -0.0057(9)
Cs(4) 0.0264(12) 0.0471(14) 0.0269(11) 0.0000 0.0112(9) 0.0000
Cs(5) 0.0657(17) 0.163(3) 0.0448(14) 0.063(2) 0.0358(13) 0.0397(17)
Cs(6) 0.038(2) 0.084(3) 0.069(3) 0.010(2) 0.012(2) -0.033(2)
Cs(7) 0.08(2) 0.07(2) 0.069(19) 0.0000 0.030(17) 0.0000
Si(1) 0.020(3) 0.028(3) 0.021(3) -0.000(2) 0.008(2) 0.001(2)
O(1) 0.014(8) 0.025(9) 0.036(9) 0.011(6) 0.010(7) -0.000(7)
O(2) 0.012(7) 0.021(8) 0.030(9) -0.011(6) -0.001(6) -0.005(7)
O(3) 0.012(8) 0.033(9) 0.030(9) -0.002(7) 0.008(7) 0.003(7)
O(4) 0.010(7) 0.036(10) 0.022(8) -0.001(7) -0.002(6) 0.002(7)
O(5) 0.012(8) 0.043(11) 0.022(8) 0.011(7) -0.000(6) 0.008(7)
O(6) 0.025(9) 0.030(10) 0.043(11) 0.007(7) 0.018(8) -0.000(8)
O(7) 0.018(8) 0.024(9) 0.035(9) -0.007(6) 0.009(7) -0.005(7)
O(8) 0.001(6) 0.028(8) 0.016(7) -0.000(5) -0.000(5) 0.005(6)
O(9) 0.030(9) 0.025(9) 0.014(7) -0.002(7) 0.005(7) 0.002(6)
O(10) 0.032(10) 0.021(9) 0.025(9) -0.005(7) 0.004(7) 0.001(7)
O(11) 0.009(8) 0.043(11) 0.033(9) -0.018(7) 0.008(7) -0.003(8)
O(12) 0.053(13) 0.040(11) 0.038(11) -0.007(9) 0.031(10) -0.013(9)
O(13) 0.022(9) 0.033(10) 0.025(9) 0.009(7) 0.004(7) -0.007(7)
O(14) 0.019(8) 0.023(8) 0.019(7) -0.007(6) 0.003(6) 0.009(6)
O(15) 0.035(10) 0.026(9) 0.028(9) 0.003(7) 0.021(8) 0.002(7)
O(16) 0.040(11) 0.024(9) 0.023(8) -0.003(8) 0.011(8) -0.004(7)
O(17) 0.027(9) 0.034(10) 0.033(9) -0.000(8) 0.014(8) 0.006(8)
O(18) 0.039(11) 0.063(14) 0.013(8) 0.000(10) 0.012(8) -0.002(8)
O(19) 0.045(11) 0.031(10) 0.026(9) -0.001(8) 0.017(8) 0.002(8)
O(20) 0.034(9) 0.022(8) 0.022(8) 0.007(7) 0.012(7) 0.003(7)
O(21) 0.007(7) 0.042(11) 0.038(10) -0.016(7) 0.010(7) -0.007(8)
O(22) 0.044(11) 0.027(10) 0.042(11) 0.007(8) 0.024(9) 0.000(8)
O(23) 0.005(7) 0.035(10) 0.033(9) 0.001(6) 0.003(7) -0.010(8)
O(24) 0.048(12) 0.020(9) 0.039(11) -0.005(8) 0.020(9) -0.005(8)
O(25) 0.028(9) 0.026(9) 0.041(10) -0.003(7) 0.020(8) -0.003(8)
O(26) 0.015(8) 0.035(10) 0.040(10) 0.003(7) 0.019(8) 0.006(8)
O(27) 0.037(10) 0.027(9) 0.031(9) -0.003(8) 0.014(8) 0.000(8)
O(28) 0.033(10) 0.033(10) 0.022(8) -0.012(7) 0.017(7) -0.005(7)
O(29) 0.023(9) 0.033(10) 0.040(10) -0.010(7) 0.016(8) -0.004(8)
O(30) 0.027(9) 0.030(10) 0.040(11) -0.003(8) 0.010(8) 0.002(8)
O(31) 0.032(10) 0.054(13) 0.022(9) 0.001(9) 0.013(8) 0.014(8)
O(32) 0.030(9) 0.039(10) 0.030(9) -0.017(8) 0.016(8) -0.018(8)
O(33) 0.034(11) 0.047(12) 0.055(13) -0.011(9) 0.030(10) -0.008(10)
O(34) 0.053(12) 0.044(11) 0.026(9) -0.008(9) 0.028(9) -0.002(8)
O(35) 0.014(8) 0.034(10) 0.015(7) -0.010(7) -0.007(6) 0.009(7)
O(36) 0.077(15) 0.023(9) 0.042(11) 0.002(10) 0.041(11) 0.002(8)
O(37) 0.030(9) 0.028(9) 0.032(9) -0.006(7) 0.017(8) 0.000(7)
O(38) 0.026(9) 0.023(8) 0.023(8) -0.000(7) 0.015(7) 0.009(7)
O(39) 0.036(11) 0.053(14) 0.044(12) -0.019(10) 0.002(9) -0.023(11)
O(40) 0.016(9) 0.039(11) 0.086(16) 0.003(8) 0.029(10) -0.032(11)
O(41) 0.084(18) 0.043(14) 0.042(13) 0.026(13) 0.000(12) 0.022(11)
O(42) 0.079(19) 0.10(2) 0.08(2) -0.024(17) 0.055(17) -0.044(18)
O(43) 0.11(2) 0.10(2) 0.072(19) -0.002(19) 0.039(18) -0.047(19)

loop_
_atom_type_symbol
_atom_type_description
_atom_type_scat_dispersion_real
_atom_type_scat_dispersion_imag
_atom_type_scat_source
O O 0.011 0.006
;
International Tables for Crystallography
(1992, Vol. C, Tables 4.2.6.8 and 6.1.1.4)
;
Si Si 0.082 0.070
;
International Tables for Crystallography
(1992, Vol. C, Tables 4.2.6.8 and 6.1.1.4)
;
W W -0.849 6.872
;
International Tables for Crystallography
(1992, Vol. C, Tables 4.2.6.8 and 6.1.1.4)
;
Cs Cs -0.368 2.119
;
International Tables for Crystallography
(1992, Vol. C, Tables 4.2.6.8 and 6.1.1.4)
;
Hf Hf -0.583 6.185
;
International Tables for Crystallography
(1992, Vol. C, Tables 4.2.6.8 and 6.1.1.4)
;

loop_
_geom_angle_atom_site_label_1
_geom_angle_atom_site_label_2
_geom_angle_atom_site_label_3
_geom_angle
_geom_angle_publ_flag
_geom_angle_site_symmetry_1
_geom_angle_site_symmetry_3
O(3) W(1) O(7) 92.3(7) yes . .
O(3) W(1) O(8) 82.6(8) yes . .
O(3) W(1) O(10) 101.2(10) yes . .
O(3) W(1) O(11) 93.5(7) yes . .
O(3) W(1) O(21) 164.3(8) yes . .
O(7) W(1) O(8) 88.8(6) yes . .
O(7) W(1) O(10) 98.5(7) yes . .
O(7) W(1) O(11) 160.5(9) yes . .
O(7) W(1) O(21) 84.1(7) yes . .
O(8) W(1) O(10) 171.5(5) yes . .
O(8) W(1) O(11) 73.5(6) yes . .
O(8) W(1) O(21) 82.0(7) yes . .
O(10) W(1) O(11) 98.6(7) yes . .
O(10) W(1) O(21) 94.5(9) yes . .
O(11) W(1) O(21) 85.3(8) yes . .
O(4) W(2) O(8) 81.9(6) yes . .
O(4) W(2) O(9) 93.5(8) yes . .
O(4) W(2) O(11) 91.0(8) yes . .
O(4) W(2) O(12) 100.2(10) yes . .
O(4) W(2) O(22) 162.3(6) yes . .
O(8) W(2) O(9) 90.2(6) yes . .
O(8) W(2) O(11) 72.5(6) yes . .
O(8) W(2) O(12) 169.2(8) yes . .
O(8) W(2) O(22) 80.5(6) yes . .
O(9) W(2) O(11) 161.3(8) yes . .
O(9) W(2) O(12) 100.2(8) yes . .
O(9) W(2) O(22) 85.2(9) yes . .
O(11) W(2) O(12) 96.8(8) yes . .
O(11) W(2) O(22) 85.1(9) yes . .
O(12) W(2) O(22) 97.4(9) yes . .
O(5) W(3) O(13) 88.8(9) yes . .
O(5) W(3) O(14) 83.4(7) yes . .
O(5) W(3) O(16) 101.2(9) yes . .
O(5) W(3) O(17) 93.7(9) yes . .
O(5) W(3) O(23) 163.4(5) yes . .
O(13) W(3) O(14) 88.8(6) yes . .
O(13) W(3) O(16) 98.3(7) yes . .
O(13) W(3) O(17) 161.6(6) yes . .
O(13) W(3) O(23) 84.4(8) yes . .
O(14) W(3) O(16) 171.6(9) yes . .
O(14) W(3) O(17) 73.5(6) yes . .
O(14) W(3) O(23) 81.3(6) yes . .
O(16) W(3) O(17) 99.0(8) yes . .
O(16) W(3) O(23) 94.8(8) yes . .
O(17) W(3) O(23) 88.1(9) yes . .
O(6) W(4) O(14) 83.0(8) yes . .
O(6) W(4) O(15) 93.8(9) yes . .
O(6) W(4) O(17) 91.2(9) yes . .
O(6) W(4) O(18) 100.3(10) yes . .
O(6) W(4) O(24) 163.5(8) yes . .
O(14) W(4) O(15) 89.2(6) yes . .
O(14) W(4) O(17) 73.4(6) yes . .
O(14) W(4) O(18) 169.5(7) yes . .
O(14) W(4) O(24) 80.6(8) yes . .
O(15) W(4) O(17) 161.1(7) yes . .
O(15) W(4) O(18) 100.4(7) yes . .
O(15) W(4) O(24) 83.9(8) yes . .
O(17) W(4) O(18) 96.6(8) yes . .
O(17) W(4) O(24) 86.1(8) yes . .
O(18) W(4) O(24) 96.2(10) yes . .
O(7) W(5) O(13) 92.3(8) yes . .
O(7) W(5) O(19) 102.8(10) yes . .
O(7) W(5) O(25) 86.1(8) yes . .
O(7) W(5) O(26) 156.7(7) yes . .
O(7) W(5) O(37) 81.5(8) yes . .
O(13) W(5) O(19) 101.1(7) yes . .
O(13) W(5) O(25) 156.6(7) yes . .
O(13) W(5) O(26) 88.9(9) yes . .
O(13) W(5) O(37) 81.1(6) yes . .
O(19) W(5) O(25) 102.1(8) yes . .
O(19) W(5) O(26) 99.8(10) yes . .
O(19) W(5) O(37) 175.1(10) yes . .
O(25) W(5) O(26) 83.7(9) yes . .
O(25) W(5) O(37) 75.6(6) yes . .
O(26) W(5) O(37) 75.7(7) yes . .
O(9) W(6) O(15) 91.3(8) yes . .
O(9) W(6) O(20) 104.7(9) yes . .
O(9) W(6) O(27) 88.3(9) yes . .
O(9) W(6) O(28) 154.4(7) yes . .
O(9) W(6) O(38) 80.7(7) yes . .
O(15) W(6) O(20) 102.3(7) yes . .
O(15) W(6) O(27) 154.6(7) yes . .
O(15) W(6) O(28) 85.5(9) yes . .
O(15) W(6) O(38) 79.8(6) yes . .
O(20) W(6) O(27) 102.4(7) yes . .
O(20) W(6) O(28) 100.8(9) yes . .
O(20) W(6) O(38) 174.1(10) yes . .
O(27) W(6) O(28) 84.0(9) yes . .
O(27) W(6) O(38) 75.0(6) yes . .
O(28) W(6) O(38) 73.8(7) yes . .
O(21) W(7) O(25) 87.4(9) yes . .
O(21) W(7) O(29) 89.0(9) yes . .
O(21) W(7) O(30) 104.5(10) yes . .
O(21) W(7) O(35) 155.1(7) yes . .
O(21) W(7) O(37) 83.5(8) yes . .
O(25) W(7) O(29) 162.9(7) yes . .
O(25) W(7) O(30) 98.1(8) yes . .
O(25) W(7) O(35) 85.9(8) yes . .
O(25) W(7) O(37) 76.9(6) yes . .
O(29) W(7) O(30) 99.0(8) yes . .
O(29) W(7) O(35) 90.3(8) yes . .
O(29) W(7) O(37) 86.1(6) yes . .
O(30) W(7) O(35) 100.1(10) yes . .
O(30) W(7) O(37) 170.5(8) yes . .
O(35) W(7) O(37) 71.7(8) yes . .
O(22) W(8) O(27) 85.3(9) yes . .
O(22) W(8) O(29) 88.2(9) yes . .
O(22) W(8) O(31) 105.6(9) yes . .
O(22) W(8) O(36) 151.9(8) yes . .
O(22) W(8) O(38) 81.7(7) yes . .
O(27) W(8) O(29) 162.6(7) yes . .
O(27) W(8) O(31) 100.2(8) yes . .
O(27) W(8) O(36) 84.5(9) yes . .
O(27) W(8) O(38) 75.6(6) yes . .
O(29) W(8) O(31) 97.1(8) yes . .
O(29) W(8) O(36) 93.8(9) yes . .
O(29) W(8) O(38) 87.5(6) yes . .
O(31) W(8) O(36) 102.0(10) yes . .
O(31) W(8) O(38) 171.5(9) yes . .
O(36) W(8) O(38) 70.4(8) yes . .
O(23) W(9) O(26) 85.6(8) yes . .
O(23) W(9) O(32) 92.1(7) yes . .
O(23) W(9) O(33) 104.1(8) yes . .
O(23) W(9) O(35) 155.9(9) yes . .
O(23) W(9) O(37) 83.4(7) yes . .
O(26) W(9) O(32) 164.4(9) yes . .
O(26) W(9) O(33) 98.3(9) yes . .
O(26) W(9) O(35) 85.7(7) yes . .
O(26) W(9) O(37) 76.8(7) yes . .
O(32) W(9) O(33) 97.2(10) yes . .
O(32) W(9) O(35) 90.3(7) yes . .
O(32) W(9) O(37) 87.6(8) yes . .
O(33) W(9) O(35) 99.4(9) yes . .
O(33) W(9) O(37) 170.9(8) yes . .
O(35) W(9) O(37) 72.8(7) yes . .
O(24) W(10) O(28) 85.0(7) yes . .
O(24) W(10) O(32) 92.9(7) yes . .
O(24) W(10) O(34) 104.0(10) yes . .
O(24) W(10) O(36) 152.3(12) yes . .
O(24) W(10) O(38) 81.7(9) yes . .
O(28) W(10) O(32) 162.2(10) yes . .
O(28) W(10) O(34) 99.1(9) yes . .
O(28) W(10) O(36) 86.6(7) yes . .
O(28) W(10) O(38) 77.1(8) yes . .
O(32) W(10) O(34) 98.6(10) yes . .
O(32) W(10) O(36) 87.2(7) yes . .
O(32) W(10) O(38) 85.1(8) yes . .
O(34) W(10) O(36) 103.4(11) yes . .
O(34) W(10) O(38) 173.0(6) yes . .
O(36) W(10) O(38) 70.7(10) yes . .
O(1) Hf(1) O(1) 64.9(6) yes . 7_556
O(1) Hf(1) O(2) 145.7(6) yes . .
O(1) Hf(1) O(3) 86.9(6) yes . .
O(1) Hf(1) O(4) 130.8(8) yes . .
O(1) Hf(1) O(5) 125.7(6) yes . 7_556
O(1) Hf(1) O(6) 82.8(7) yes . 7_556
O(1) Hf(1) O(2) 149.4(5) yes 7_556 .
O(1) Hf(1) O(3) 126.0(8) yes 7_556 .
O(1) Hf(1) O(4) 85.0(7) yes 7_556 .
O(1) Hf(1) O(5) 86.7(7) yes 7_556 7_556
O(1) Hf(1) O(6) 129.5(7) yes 7_556 7_556
O(2) Hf(1) O(3) 70.1(6) yes . .
O(2) Hf(1) O(4) 71.6(7) yes . .
O(2) Hf(1) O(5) 73.3(6) yes . 7_556
O(2) Hf(1) O(6) 71.2(6) yes . 7_556
O(3) Hf(1) O(4) 80.4(6) yes . .
O(3) Hf(1) O(5) 143.4(6) yes . 7_556
O(3) Hf(1) O(6) 87.1(8) yes . 7_556
O(4) Hf(1) O(5) 87.5(7) yes . 7_556
O(4) Hf(1) O(6) 142.8(7) yes . 7_556
O(5) Hf(1) O(6) 81.9(8) yes 7_556 7_556
O(13) Cs(1) O(16) 49.5(4) yes 3_556 3_556
O(13) Cs(1) O(19) 47.2(4) yes 3_556 3_556
O(13) Cs(1) O(20) 112.5(4) yes 3_556 6_546
O(13) Cs(1) O(25) 147.1(4) yes 3_556 .
O(13) Cs(1) O(26) 108.9(3) yes 3_556 .
O(13) Cs(1) O(26) 46.3(5) yes 3_556 3_556
O(13) Cs(1) O(35) 138.4(4) yes 3_556 .
O(13) Cs(1) O(39) 120.5(5) yes 3_556 6_546
O(16) Cs(1) O(19) 95.9(5) yes 3_556 3_556
O(16) Cs(1) O(20) 69.5(5) yes 3_556 6_546
O(16) Cs(1) O(25) 135.7(6) yes 3_556 .
O(16) Cs(1) O(26) 148.0(4) yes 3_556 .
O(16) Cs(1) O(26) 81.3(4) yes 3_556 3_556
O(16) Cs(1) O(35) 163.0(4) yes 3_556 .
O(16) Cs(1) O(39) 85.5(4) yes 3_556 6_546
O(19) Cs(1) O(20) 154.1(4) yes 3_556 6_546
O(19) Cs(1) O(25) 119.2(4) yes 3_556 .
O(19) Cs(1) O(26) 71.8(5) yes 3_556 .
O(19) Cs(1) O(26) 49.3(5) yes 3_556 3_556
O(19) Cs(1) O(35) 91.5(4) yes 3_556 .
O(19) Cs(1) O(39) 128.5(6) yes 3_556 6_546
O(20) Cs(1) O(25) 67.4(5) yes 6_546 .
O(20) Cs(1) O(26) 108.9(5) yes 6_546 .
O(20) Cs(1) O(26) 105.9(5) yes 6_546 3_556
O(20) Cs(1) O(35) 108.5(4) yes 6_546 .
O(20) Cs(1) O(39) 73.3(5) yes 6_546 6_546
O(25) Cs(1) O(26) 47.4(4) yes . .
O(25) Cs(1) O(26) 101.0(5) yes . 3_556
O(25) Cs(1) O(35) 49.6(5) yes . .
O(25) Cs(1) O(39) 91.6(5) yes . 6_546
O(26) Cs(1) O(26) 68.3(4) yes . 3_556
O(26) Cs(1) O(35) 49.0(4) yes . .
O(26) Cs(1) O(39) 125.5(4) yes . 6_546
O(26) Cs(1) O(35) 114.9(4) yes 3_556 .
O(26) Cs(1) O(39) 166.0(5) yes 3_556 6_546
O(35) Cs(1) O(39) 77.9(4) yes . 6_546
O(2) Cs(2) O(3) 49.6(4) yes . .
O(2) Cs(2) O(6) 49.7(4) yes . 7_556
O(2) Cs(2) O(10) 81.4(5) yes . .
O(2) Cs(2) O(18) 79.8(5) yes . 7_556
O(2) Cs(2) O(29) 174.0(4) yes . 4_554
O(2) Cs(2) O(30) 124.0(4) yes . 4_554
O(2) Cs(2) O(31) 134.9(4) yes . 4_554
O(2) Cs(2) O(42) 114.4(6) yes . .
O(2) Cs(2) O(43) 115.2(7) yes . .
O(3) Cs(2) O(6) 54.8(6) yes . 7_556
O(3) Cs(2) O(10) 51.7(5) yes . .
O(3) Cs(2) O(18) 104.2(5) yes . 7_556
O(3) Cs(2) O(29) 126.0(5) yes . 4_554
O(3) Cs(2) O(30) 100.8(5) yes . 4_554
O(3) Cs(2) O(31) 123.8(6) yes . 4_554
O(3) Cs(2) O(42) 158.2(7) yes . .
O(3) Cs(2) O(43) 66.6(6) yes . .
O(6) Cs(2) O(10) 106.6(6) yes 7_556 .
O(6) Cs(2) O(18) 49.4(6) yes 7_556 7_556
O(6) Cs(2) O(29) 125.0(4) yes 7_556 4_554
O(6) Cs(2) O(30) 74.3(4) yes 7_556 4_554
O(6) Cs(2) O(31) 174.1(4) yes 7_556 4_554
O(6) Cs(2) O(42) 104.0(7) yes 7_556 .
O(6) Cs(2) O(43) 87.6(6) yes 7_556 .
O(10) Cs(2) O(18) 155.9(5) yes . 7_556
O(10) Cs(2) O(29) 98.7(5) yes . 4_554
O(10) Cs(2) O(30) 119.6(5) yes . 4_554
O(10) Cs(2) O(31) 72.5(5) yes . 4_554
O(10) Cs(2) O(42) 148.6(6) yes . .
O(10) Cs(2) O(43) 65.7(6) yes . .
O(18) Cs(2) O(29) 98.5(5) yes 7_556 4_554
O(18) Cs(2) O(30) 61.4(5) yes 7_556 4_554
O(18) Cs(2) O(31) 131.7(6) yes 7_556 4_554
O(18) Cs(2) O(42) 54.8(7) yes 7_556 .
O(18) Cs(2) O(43) 109.6(6) yes 7_556 .
O(29) Cs(2) O(30) 50.8(4) yes 4_554 4_554
O(29) Cs(2) O(31) 50.2(4) yes 4_554 4_554
O(29) Cs(2) O(42) 68.5(6) yes 4_554 .
O(29) Cs(2) O(43) 59.8(7) yes 4_554 .
O(30) Cs(2) O(31) 101.0(4) yes 4_554 4_554
O(30) Cs(2) O(42) 75.5(6) yes 4_554 .
O(30) Cs(2) O(43) 53.9(8) yes 4_554 .
O(31) Cs(2) O(42) 77.8(7) yes 4_554 .
O(31) Cs(2) O(43) 86.7(6) yes 4_554 .
O(42) Cs(2) O(43) 122.8(7) yes . .
O(10) Cs(3) O(20) 130.6(5) yes . 6_546
O(10) Cs(3) O(25) 76.3(5) yes . .
O(10) Cs(3) O(28) 125.7(4) yes . 6_546
O(10) Cs(3) O(36) 109.8(6) yes . 4_554
O(10) Cs(3) O(40) 132.0(5) yes . .
O(10) Cs(3) O(41) 56.6(5) yes . .
O(20) Cs(3) O(25) 61.3(4) yes 6_546 .
O(20) Cs(3) O(28) 52.8(5) yes 6_546 6_546
O(20) Cs(3) O(36) 119.1(5) yes 6_546 4_554
O(20) Cs(3) O(40) 72.4(6) yes 6_546 .
O(20) Cs(3) O(41) 113.0(6) yes 6_546 .
O(25) Cs(3) O(28) 105.4(5) yes . 6_546
O(25) Cs(3) O(36) 157.4(4) yes . 4_554
O(25) Cs(3) O(40) 87.1(6) yes . .
O(25) Cs(3) O(41) 108.5(5) yes . .
O(28) Cs(3) O(36) 88.8(5) yes 6_546 4_554
O(28) Cs(3) O(40) 101.9(5) yes 6_546 .
O(28) Cs(3) O(41) 72.8(5) yes 6_546 .
O(36) Cs(3) O(40) 72.7(7) yes 4_554 .
O(36) Cs(3) O(41) 92.3(6) yes 4_554 .
O(40) Cs(3) O(41) 164.3(7) yes . .
O(4) Cs(4) O(4) 122.0(4) yes . 2_656
O(4) Cs(4) O(5) 55.4(5) yes . 7_556
O(4) Cs(4) O(5) 119.9(5) yes . 8_555
O(4) Cs(4) O(12) 50.8(4) yes . .
O(4) Cs(4) O(12) 89.6(5) yes . 2_656
O(4) Cs(4) O(16) 105.1(4) yes . 7_556
O(4) Cs(4) O(16) 84.7(5) yes . 8_555
O(4) Cs(4) O(5) 119.9(5) yes 2_656 7_556
O(4) Cs(4) O(5) 55.4(5) yes 2_656 8_555
O(4) Cs(4) O(12) 89.6(5) yes 2_656 .
O(4) Cs(4) O(12) 50.8(4) yes 2_656 2_656
O(4) Cs(4) O(16) 84.7(5) yes 2_656 7_556
O(4) Cs(4) O(16) 105.1(4) yes 2_656 8_555
O(5) Cs(4) O(5) 171.9(5) yes 7_556 8_555
O(5) Cs(4) O(12) 105.0(4) yes 7_556 .
O(5) Cs(4) O(12) 69.4(4) yes 7_556 2_656
O(5) Cs(4) O(16) 51.2(5) yes 7_556 7_556
O(5) Cs(4) O(16) 130.6(5) yes 7_556 8_555
O(5) Cs(4) O(12) 69.4(4) yes 8_555 .
O(5) Cs(4) O(12) 105.0(4) yes 8_555 2_656
O(5) Cs(4) O(16) 130.6(5) yes 8_555 7_556
O(5) Cs(4) O(16) 51.2(5) yes 8_555 8_555
O(12) Cs(4) O(12) 97.6(6) yes . 2_656
O(12) Cs(4) O(16) 145.5(4) yes . 7_556
O(12) Cs(4) O(16) 53.3(5) yes . 8_555
O(12) Cs(4) O(16) 53.3(5) yes 2_656 7_556
O(12) Cs(4) O(16) 145.5(4) yes 2_656 8_555
O(16) Cs(4) O(16) 160.1(4) yes 7_556 8_555
O(17) Cs(5) O(20) 97.6(5) yes . 8_454
O(17) Cs(5) O(23) 48.5(4) yes . .
O(17) Cs(5) O(27) 96.6(5) yes . 8_454
O(17) Cs(5) O(34) 161.9(5) yes . 2_556
O(17) Cs(5) O(40) 140.0(5) yes . 3_556
O(20) Cs(5) O(23) 82.9(4) yes 8_454 .
O(20) Cs(5) O(27) 48.9(4) yes 8_454 8_454
O(20) Cs(5) O(34) 91.6(5) yes 8_454 2_556
O(20) Cs(5) O(40) 63.0(5) yes 8_454 3_556
O(23) Cs(5) O(27) 118.6(6) yes . 8_454
O(23) Cs(5) O(34) 148.8(5) yes . 2_556
O(23) Cs(5) O(40) 92.7(5) yes . 3_556
O(27) Cs(5) O(34) 77.8(6) yes 8_454 2_556
O(27) Cs(5) O(40) 94.9(5) yes 8_454 3_556
O(34) Cs(5) O(40) 58.0(6) yes 2_556 3_556
O(12) Cs(6) O(17) 63.8(4) yes 8_454 .
O(12) Cs(6) O(18) 106.7(6) yes 8_454 .
O(12) Cs(6) O(22) 53.2(6) yes 8_454 8_454
O(12) Cs(6) O(31) 104.6(5) yes 8_454 8_454
O(12) Cs(6) O(42) 83.9(7) yes 8_454 5_455
O(12) Cs(6) O(42) 137.1(9) yes 8_454 7_556
O(17) Cs(6) O(18) 52.3(5) yes . .
O(17) Cs(6) O(22) 104.9(4) yes . 8_454
O(17) Cs(6) O(31) 122.0(6) yes . 8_454
O(17) Cs(6) O(42) 145.2(8) yes . 5_455
O(17) Cs(6) O(42) 107.7(6) yes . 7_556
O(18) Cs(6) O(22) 157.0(6) yes . 8_454
O(18) Cs(6) O(31) 136.7(6) yes . 8_454
O(18) Cs(6) O(42) 135.8(7) yes . 5_455
O(18) Cs(6) O(42) 55.7(6) yes . 7_556
O(22) Cs(6) O(31) 54.1(6) yes 8_454 8_454
O(22) Cs(6) O(42) 59.7(6) yes 8_454 5_455
O(22) Cs(6) O(42) 145.7(6) yes 8_454 7_556
O(31) Cs(6) O(42) 76.4(8) yes 8_454 5_455
O(31) Cs(6) O(42) 113.7(8) yes 8_454 7_556
O(42) Cs(6) O(42) 87.0(7) yes 5_455 7_556
O(2) Cs(7) O(2) 125.3(14) yes 7_556 8_454
O(2) Cs(7) O(11) 72.2(6) yes 7_556 7_556
O(2) Cs(7) O(11) 105.9(7) yes 7_556 8_454
O(2) Cs(7) O(12) 90.1(9) yes 7_556 7_556
O(2) Cs(7) O(12) 54.8(6) yes 7_556 8_454
O(2) Cs(7) O(11) 105.9(7) yes 8_454 7_556
O(2) Cs(7) O(11) 72.2(6) yes 8_454 8_454
O(2) Cs(7) O(12) 54.8(6) yes 8_454 7_556
O(2) Cs(7) O(12) 90.1(9) yes 8_454 8_454
O(11) Cs(7) O(11) 176.1(15) yes 7_556 8_454
O(11) Cs(7) O(12) 54.2(5) yes 7_556 7_556
O(11) Cs(7) O(12) 122.8(10) yes 7_556 8_454
O(11) Cs(7) O(12) 122.8(9) yes 8_454 7_556
O(11) Cs(7) O(12) 54.2(5) yes 8_454 8_454
O(12) Cs(7) O(12) 102.6(11) yes 7_556 8_454
O(8) Si(1) O(14) 113.9(11) yes . .
O(8) Si(1) O(37) 107.4(10) yes . .
O(8) Si(1) O(38) 109.7(8) yes . .
O(14) Si(1) O(37) 108.2(8) yes . .
O(14) Si(1) O(38) 106.0(9) yes . .
O(37) Si(1) O(38) 111.7(11) yes . .
Hf(1) O(1) Hf(1) 115.1(7) yes . 7_556
Hf(1) O(2) Cs(2) 97.7(4) yes . .
Hf(1) O(2) Cs(7) 135.1(10) yes . 7_556
Cs(2) O(2) Cs(7) 101.2(8) yes . 7_556
W(1) O(3) Hf(1) 145.3(11) yes . .
W(1) O(3) Cs(2) 101.9(7) yes . .
Hf(1) O(3) Cs(2) 107.4(9) yes . .
W(2) O(4) Hf(1) 146.5(9) yes . .
W(2) O(4) Cs(4) 104.9(5) yes . .
Hf(1) O(4) Cs(4) 107.7(8) yes . .
W(3) O(5) Hf(1) 144.1(9) yes . 7_556
W(3) O(5) Cs(4) 104.6(6) yes . 7_556
Hf(1) O(5) Cs(4) 108.9(7) yes 7_556 7_556
W(4) O(6) Hf(1) 146.0(10) yes . 7_556
W(4) O(6) Cs(2) 104.7(9) yes . 7_556
Hf(1) O(6) Cs(2) 104.2(7) yes 7_556 7_556
W(1) O(7) W(5) 147.8(13) yes . .
W(1) O(8) W(2) 96.7(6) yes . .
W(1) O(8) Si(1) 128.8(8) yes . .
W(2) O(8) Si(1) 125.5(9) yes . .
W(2) O(9) W(6) 147.3(11) yes . .
W(1) O(10) Cs(2) 105.2(8) yes . .
W(1) O(10) Cs(3) 119.8(10) yes . .
Cs(2) O(10) Cs(3) 106.9(5) yes . .
W(1) O(11) W(2) 115.6(8) yes . .
W(1) O(11) Cs(7) 126.4(10) yes . 7_556
W(2) O(11) Cs(7) 101.3(9) yes . 7_556
W(2) O(12) Cs(4) 100.6(8) yes . .
W(2) O(12) Cs(6) 106.2(11) yes . 8_555
W(2) O(12) Cs(7) 96.8(8) yes . 7_556
Cs(4) O(12) Cs(6) 152.2(6) yes . 8_555
Cs(4) O(12) Cs(7) 79.9(8) yes . 7_556
Cs(6) O(12) Cs(7) 103.6(7) yes 8_555 7_556
W(3) O(13) W(5) 145.8(13) yes . .
W(3) O(13) Cs(1) 91.0(6) yes . 3_556
W(5) O(13) Cs(1) 88.3(6) yes . 3_556
W(3) O(14) W(4) 97.2(6) yes . .
W(3) O(14) Si(1) 126.6(9) yes . .
W(4) O(14) Si(1) 128.9(9) yes . .
W(4) O(15) W(6) 148.1(12) yes . .
W(3) O(16) Cs(1) 114.2(7) yes . 3_556
W(3) O(16) Cs(4) 101.2(10) yes . 7_556
Cs(1) O(16) Cs(4) 99.2(5) yes 3_556 7_556
W(3) O(17) W(4) 114.3(10) yes . .
W(3) O(17) Cs(5) 95.9(7) yes . .
W(3) O(17) Cs(6) 142.9(6) yes . .
W(4) O(17) Cs(5) 120.5(9) yes . .
W(4) O(17) Cs(6) 100.3(7) yes . .
Cs(5) O(17) Cs(6) 76.6(5) yes . .
W(4) O(18) Cs(2) 105.5(10) yes . 7_556
W(4) O(18) Cs(6) 110.3(7) yes . .
Cs(2) O(18) Cs(6) 81.9(4) yes 7_556 .
W(5) O(19) Cs(1) 91.5(8) yes . 3_556
W(6) O(20) Cs(1) 132.8(11) yes . 6_556
W(6) O(20) Cs(3) 101.8(9) yes . 6_556
W(6) O(20) Cs(5) 95.3(6) yes . 8_555
Cs(1) O(20) Cs(3) 118.0(5) yes 6_556 6_556
Cs(1) O(20) Cs(5) 104.4(4) yes 6_556 8_555
Cs(3) O(20) Cs(5) 95.9(5) yes 6_556 8_555
W(1) O(21) W(7) 143.8(7) yes . .
W(2) O(22) W(8) 145.5(10) yes . .
W(2) O(22) Cs(6) 102.5(8) yes . 8_555
W(8) O(22) Cs(6) 98.9(8) yes . 8_555
W(3) O(23) W(9) 145.1(11) yes . .
W(3) O(23) Cs(5) 106.5(6) yes . .
W(9) O(23) Cs(5) 108.3(10) yes . .
W(4) O(24) W(10) 145.9(13) yes . .
W(5) O(25) W(7) 116.7(9) yes . .
W(5) O(25) Cs(1) 109.7(7) yes . .
W(5) O(25) Cs(3) 100.9(9) yes . .
W(7) O(25) Cs(1) 101.6(10) yes . .
W(7) O(25) Cs(3) 118.4(7) yes . .
Cs(1) O(25) Cs(3) 109.6(4) yes . .
W(5) O(26) W(9) 115.7(8) yes . .
W(5) O(26) Cs(1) 106.4(7) yes . .
W(5) O(26) Cs(1) 97.8(7) yes . 3_556
W(9) O(26) Cs(1) 101.8(8) yes . .
W(9) O(26) Cs(1) 122.9(7) yes . 3_556
Cs(1) O(26) Cs(1) 111.7(4) yes . 3_556
W(6) O(27) W(8) 118.9(8) yes . .
W(6) O(27) Cs(5) 113.0(7) yes . 8_555
W(8) O(27) Cs(5) 127.6(7) yes . 8_555
W(6) O(28) W(10) 119.0(10) yes . .
W(6) O(28) Cs(3) 104.1(7) yes . 6_556
W(10) O(28) Cs(3) 136.2(11) yes . 6_556
W(7) O(29) W(8) 156.4(14) yes . .
W(7) O(29) Cs(2) 96.5(6) yes . 4_555
W(8) O(29) Cs(2) 101.1(5) yes . 4_555
W(7) O(30) Cs(2) 111.9(7) yes . 4_555
W(8) O(31) Cs(2) 109.8(7) yes . 4_555
W(8) O(31) Cs(6) 98.2(10) yes . 8_555
Cs(2) O(31) Cs(6) 90.8(6) yes 4_555 8_555
W(9) O(32) W(10) 152.4(14) yes . .
W(10) O(34) Cs(5) 157.3(9) yes . 2_556
W(7) O(35) W(9) 119.3(10) yes . .
W(7) O(35) Cs(1) 100.0(7) yes . .
W(9) O(35) Cs(1) 104.9(4) yes . .
W(8) O(36) W(10) 123.0(15) yes . .
W(8) O(36) Cs(3) 111.8(7) yes . 4_555
W(10) O(36) Cs(3) 124.2(13) yes . 4_555
W(5) O(37) W(7) 90.3(6) yes . .
W(5) O(37) W(9) 91.4(5) yes . .
W(5) O(37) Si(1) 126.5(13) yes . .
W(7) O(37) W(9) 96.0(8) yes . .
W(7) O(37) Si(1) 121.8(7) yes . .
W(9) O(37) Si(1) 122.0(11) yes . .
W(6) O(38) W(8) 90.1(4) yes . .
W(6) O(38) W(10) 90.0(6) yes . .
W(6) O(38) Si(1) 126.3(12) yes . .
W(8) O(38) W(10) 95.6(8) yes . .
W(8) O(38) Si(1) 121.8(9) yes . .
W(10) O(38) Si(1) 123.8(8) yes . .
Cs(3) O(40) Cs(5) 112.4(7) yes . 3_556
Cs(2) O(42) Cs(6) 90.6(9) yes . 5_545
Cs(2) O(42) Cs(6) 79.5(8) yes . 7_556
Cs(6) O(42) Cs(6) 93.0(6) yes 5_545 7_556

loop_
_geom_bond_atom_site_label_1
_geom_bond_atom_site_label_2
_geom_bond_distance
_geom_bond_publ_flag
_geom_bond_site_symmetry_2
W(1) O(3) 1.78(2) yes .
W(1) O(7) 1.947(14) yes .
W(1) O(8) 2.158(17) yes .
W(1) O(10) 1.73(2) yes .
W(1) O(11) 1.919(13) yes .
W(1) O(21) 2.01(2) yes .
W(2) O(4) 1.81(2) yes .
W(2) O(8) 2.195(12) yes .
W(2) O(9) 1.870(19) yes .
W(2) O(11) 1.927(19) yes .
W(2) O(12) 1.781(19) yes .
W(2) O(22) 2.00(2) yes .
W(3) O(5) 1.82(2) yes .
W(3) O(13) 1.945(19) yes .
W(3) O(14) 2.188(12) yes .
W(3) O(16) 1.745(15) yes .
W(3) O(17) 1.91(2) yes .
W(3) O(23) 2.06(2) yes .
W(4) O(6) 1.79(2) yes .
W(4) O(14) 2.148(17) yes .
W(4) O(15) 1.914(14) yes .
W(4) O(17) 1.964(15) yes .
W(4) O(18) 1.73(2) yes .
W(4) O(24) 2.00(2) yes .
W(5) O(7) 1.89(2) yes .
W(5) O(13) 1.899(18) yes .
W(5) O(19) 1.760(17) yes .
W(5) O(25) 1.943(17) yes .
W(5) O(26) 1.93(2) yes .
W(5) O(37) 2.331(18) yes .
W(6) O(9) 1.92(2) yes .
W(6) O(15) 1.903(15) yes .
W(6) O(20) 1.711(16) yes .
W(6) O(27) 1.864(18) yes .
W(6) O(28) 1.94(2) yes .
W(6) O(38) 2.376(15) yes .
W(7) O(21) 1.88(2) yes .
W(7) O(25) 1.915(17) yes .
W(7) O(29) 1.915(18) yes .
W(7) O(30) 1.682(19) yes .
W(7) O(35) 1.98(2) yes .
W(7) O(37) 2.300(16) yes .
W(8) O(22) 1.89(2) yes .
W(8) O(27) 1.964(18) yes .
W(8) O(29) 1.898(17) yes .
W(8) O(31) 1.766(17) yes .
W(8) O(36) 1.94(3) yes .
W(8) O(38) 2.283(14) yes .
W(9) O(23) 1.831(18) yes .
W(9) O(26) 1.96(2) yes .
W(9) O(32) 1.910(18) yes .
W(9) O(33) 1.82(2) yes .
W(9) O(35) 1.958(16) yes .
W(9) O(37) 2.26(2) yes .
W(10) O(24) 1.87(2) yes .
W(10) O(28) 1.884(18) yes .
W(10) O(32) 1.940(17) yes .
W(10) O(34) 1.74(2) yes .
W(10) O(36) 1.914(18) yes .
W(10) O(38) 2.28(2) yes .
Hf(1) O(1) 2.117(14) yes .
Hf(1) O(1) 2.121(19) yes 7_556
Hf(1) O(2) 2.461(16) yes .
Hf(1) O(3) 2.116(18) yes .
Hf(1) O(4) 2.104(17) yes .
Hf(1) O(5) 2.09(2) yes 7_556
Hf(1) O(6) 2.13(2) yes 7_556
Cs(1) O(13) 3.545(17) yes 3_556
Cs(1) O(16) 3.036(17) yes 3_556
Cs(1) O(19) 3.51(2) yes 3_556
Cs(1) O(20) 3.12(2) yes 6_546
Cs(1) O(25) 3.16(2) yes .
Cs(1) O(26) 3.258(19) yes .
Cs(1) O(26) 3.220(14) yes 3_556
Cs(1) O(35) 3.164(16) yes .
Cs(2) O(2) 3.175(16) yes .
Cs(2) O(3) 3.13(2) yes .
Cs(2) O(6) 3.217(18) yes 7_556
Cs(2) O(10) 3.08(2) yes .
Cs(2) O(18) 3.24(2) yes 7_556
Cs(2) O(29) 3.305(17) yes 4_554
Cs(2) O(30) 3.059(16) yes 4_554
Cs(2) O(31) 3.17(2) yes 4_554
Cs(2) O(42) 3.21(4) yes .
Cs(2) O(43) 3.40(3) yes .
Cs(3) O(10) 3.058(17) yes .
Cs(3) O(20) 3.27(2) yes 6_546
Cs(3) O(25) 3.54(2) yes .
Cs(3) O(28) 3.046(18) yes 6_546
Cs(3) O(36) 3.16(2) yes 4_554
Cs(3) O(40) 2.819(15) yes .
Cs(3) O(41) 3.48(2) yes .
Cs(4) O(4) 3.134(17) yes .
Cs(4) O(4) 3.134(17) yes 2_656
Cs(4) O(5) 3.109(14) yes 7_556
Cs(4) O(5) 3.109(14) yes 8_555
Cs(4) O(12) 3.27(2) yes .
Cs(4) O(12) 3.27(2) yes 2_656
Cs(4) O(16) 3.25(2) yes 7_556
Cs(4) O(16) 3.25(2) yes 8_555
Cs(5) O(17) 3.54(2) yes .
Cs(5) O(20) 3.594(15) yes 8_454
Cs(5) O(23) 3.11(2) yes .
Cs(5) O(27) 3.017(15) yes 8_454
Cs(5) O(34) 3.09(2) yes 2_556
Cs(5) O(40) 3.31(2) yes 3_556
Cs(6) O(12) 3.21(2) yes 8_454
Cs(6) O(17) 3.17(2) yes .
Cs(6) O(18) 3.079(17) yes .
Cs(6) O(22) 3.151(16) yes 8_454
Cs(6) O(31) 3.26(2) yes 8_454
Cs(6) O(42) 3.22(2) yes 5_455
Cs(6) O(42) 3.26(2) yes 7_556
Cs(7) O(2) 2.74(2) yes 7_556
Cs(7) O(2) 2.74(2) yes 8_454
Cs(7) O(11) 2.92(2) yes 7_556
Cs(7) O(11) 2.92(2) yes 8_454
Cs(7) O(12) 3.15(3) yes 7_556
Cs(7) O(12) 3.15(3) yes 8_454
Si(1) O(8) 1.66(2) yes .
Si(1) O(14) 1.662(15) yes .
Si(1) O(37) 1.669(19) yes .
Si(1) O(38) 1.65(2) yes .

loop_
_geom_contact_atom_site_label_1
_geom_contact_atom_site_label_2
_geom_contact_distance
_geom_contact_site_symmetry_2
Cs(1) O(39) 3.383(19) 6_546
O(1) O(39) 2.68(2) 7_556
O(6) O(39) 3.32(2) .
O(9) O(39) 3.43(3) .
O(15) O(39) 3.14(3) .
O(30) O(39) 2.96(3) 6_546
O(39) Cs(1) 3.383(19) 6_556
O(39) O(1) 2.68(2) 7_556
O(39) O(6) 3.32(2) .
O(39) O(9) 3.43(3) .
O(39) O(15) 3.14(3) .
O(39) O(30) 2.96(3) 6_556
O(39) O(43) 2.83(4) 7_556
O(43) O(39) 2.83(4) 7_556

loop_
_geom_torsion_atom_site_label_1
_geom_torsion_atom_site_label_2
_geom_torsion_atom_site_label_3
_geom_torsion_atom_site_label_4
_geom_torsion
_geom_torsion_site_symmetry_1
_geom_torsion_site_symmetry_3
_geom_torsion_site_symmetry_4
O(3) W(1) O(7) W(5) -142.1(18) . . .
O(7) W(1) O(3) Hf(1) 114.0(16) . . .
O(7) W(1) O(3) Cs(2) -99.0(7) . . .
O(3) W(1) O(8) W(2) -87.1(7) . . .
O(3) W(1) O(8) Si(1) 125.2(11) . . .
O(8) W(1) O(3) Hf(1) 25.5(15) . . .
O(8) W(1) O(3) Cs(2) 172.4(5) . . .
O(3) W(1) O(10) Cs(2) -0.1(6) . . .
O(3) W(1) O(10) Cs(3) -120.3(9) . . .
O(10) W(1) O(3) Hf(1) -146.9(15) . . .
O(10) W(1) O(3) Cs(2) 0.1(6) . . .
O(3) W(1) O(11) W(2) 70.2(13) . . .
O(3) W(1) O(11) Cs(7) -58.3(13) . . 7_556
O(11) W(1) O(3) Hf(1) -47.4(17) . . .
O(11) W(1) O(3) Cs(2) 99.6(7) . . .
O(3) W(1) O(21) W(7) 55(3) . . .
O(21) W(1) O(3) Hf(1) 38(3) . . .
O(21) W(1) O(3) Cs(2) -175.4(18) . . .
O(7) W(1) O(8) W(2) -179.5(8) . . .
O(7) W(1) O(8) Si(1) 32.8(12) . . .
O(8) W(1) O(7) W(5) -59.6(18) . . .
O(7) W(1) O(10) Cs(2) 94.0(8) . . .
O(7) W(1) O(10) Cs(3) -26.3(11) . . .
O(10) W(1) O(7) W(5) 116.2(19) . . .
O(7) W(1) O(11) W(2) -37(3) . . .
O(7) W(1) O(11) Cs(7) -165(2) . . 7_556
O(11) W(1) O(7) W(5) -35(3) . . .
O(7) W(1) O(21) W(7) -22.1(17) . . .
O(21) W(1) O(7) W(5) 22.5(18) . . .
O(8) W(1) O(10) Cs(2) -116(6) . . .
O(8) W(1) O(10) Cs(3) 123(5) . . .
O(10) W(1) O(8) W(2) 31(6) . . .
O(10) W(1) O(8) Si(1) -117(6) . . .
O(8) W(1) O(11) W(2) -11.1(10) . . .
O(8) W(1) O(11) Cs(7) -139.6(14) . . 7_556
O(11) W(1) O(8) W(2) 8.8(8) . . .
O(11) W(1) O(8) Si(1) -138.9(13) . . .
O(8) W(1) O(21) W(7) 67.6(17) . . .
O(21) W(1) O(8) W(2) 96.2(6) . . .
O(21) W(1) O(8) Si(1) -51.5(11) . . .
O(10) W(1) O(11) W(2) 172.1(13) . . .
O(10) W(1) O(11) Cs(7) 43.6(14) . . 7_556
O(11) W(1) O(10) Cs(2) -95.4(8) . . .
O(11) W(1) O(10) Cs(3) 144.4(9) . . .
O(10) W(1) O(21) W(7) -120.2(17) . . .
O(21) W(1) O(10) Cs(2) 178.7(5) . . .
O(21) W(1) O(10) Cs(3) 58.5(8) . . .
O(11) W(1) O(21) W(7) 141.5(18) . . .
O(21) W(1) O(11) W(2) -94.1(12) . . .
O(21) W(1) O(11) Cs(7) 137.4(13) . . 7_556
O(4) W(2) O(8) W(1) 84.8(8) . . .
O(4) W(2) O(8) Si(1) -125.9(12) . . .
O(8) W(2) O(4) Hf(1) -20.1(18) . . .
O(8) W(2) O(4) Cs(4) 173.3(7) . . .
O(4) W(2) O(9) W(6) 147.1(14) . . .
O(9) W(2) O(4) Hf(1) -109.8(19) . . .
O(9) W(2) O(4) Cs(4) 83.6(7) . . .
O(4) W(2) O(11) W(1) -70.2(12) . . .
O(4) W(2) O(11) Cs(7) 69.8(7) . . 7_556
O(11) W(2) O(4) Hf(1) 52.1(19) . . .
O(11) W(2) O(4) Cs(4) -114.6(7) . . .
O(4) W(2) O(12) Cs(4) 16.4(9) . . .
O(4) W(2) O(12) Cs(6) -170.8(8) . . 8_555
O(4) W(2) O(12) Cs(7) -64.5(9) . . 7_556
O(12) W(2) O(4) Hf(1) 149.2(19) . . .
O(12) W(2) O(4) Cs(4) -17.5(9) . . .
O(4) W(2) O(22) W(8) -66(3) . . .
O(4) W(2) O(22) Cs(6) 167(2) . . 8_555
O(22) W(2) O(4) Hf(1) -25(4) . . .
O(22) W(2) O(4) Cs(4) 169(2) . . .
O(8) W(2) O(9) W(6) 65.2(14) . . .
O(9) W(2) O(8) W(1) 178.3(8) . . .
O(9) W(2) O(8) Si(1) -32.5(12) . . .
O(8) W(2) O(11) W(1) 10.9(10) . . .
O(8) W(2) O(11) Cs(7) 151.0(9) . . 7_556
O(11) W(2) O(8) W(1) -8.8(8) . . .
O(11) W(2) O(8) Si(1) 140.5(14) . . .
O(8) W(2) O(12) Cs(4) 116(5) . . .
O(8) W(2) O(12) Cs(6) -71(5) . . 8_555
O(8) W(2) O(12) Cs(7) 35(5) . . 7_556
O(12) W(2) O(8) W(1) -17(5) . . .
O(12) W(2) O(8) Si(1) 132(5) . . .
O(8) W(2) O(22) W(8) -70.9(16) . . .
O(8) W(2) O(22) Cs(6) 162.0(7) . . 8_555
O(22) W(2) O(8) W(1) -96.6(8) . . .
O(22) W(2) O(8) Si(1) 52.7(12) . . .
O(9) W(2) O(11) W(1) 34(3) . . .
O(9) W(2) O(11) Cs(7) 174(2) . . 7_556
O(11) W(2) O(9) W(6) 44(3) . . .
O(9) W(2) O(12) Cs(4) -79.0(9) . . .
O(9) W(2) O(12) Cs(6) 93.7(9) . . 8_555
O(9) W(2) O(12) Cs(7) -160.0(9) . . 7_556
O(12) W(2) O(9) W(6) -111.9(15) . . .
O(9) W(2) O(22) W(8) 20.0(15) . . .
O(9) W(2) O(22) Cs(6) -107.0(6) . . 8_555
O(22) W(2) O(9) W(6) -15.2(13) . . .
O(11) W(2) O(12) Cs(4) 108.6(8) . . .
O(11) W(2) O(12) Cs(6) -78.6(10) . . 8_555
O(11) W(2) O(12) Cs(7) 27.7(10) . . 7_556
O(12) W(2) O(11) W(1) -170.6(13) . . .
O(12) W(2) O(11) Cs(7) -30.5(10) . . 7_556
O(11) W(2) O(22) W(8) -144.0(16) . . .
O(11) W(2) O(22) Cs(6) 89.0(6) . . 8_555
O(22) W(2) O(11) W(1) 92.5(12) . . .
O(22) W(2) O(11) Cs(7) -127.4(7) . . 7_556
O(12) W(2) O(22) W(8) 119.7(16) . . .
O(12) W(2) O(22) Cs(6) -7.3(9) . . 8_555
O(22) W(2) O(12) Cs(4) -165.5(7) . . .
O(22) W(2) O(12) Cs(6) 7.3(9) . . 8_555
O(22) W(2) O(12) Cs(7) 113.6(9) . . 7_556
O(5) W(3) O(13) W(5) 149.7(16) . . .
O(5) W(3) O(13) Cs(1) -121.9(5) . . 3_556
O(13) W(3) O(5) Hf(1) -115.8(17) . . 7_556
O(13) W(3) O(5) Cs(4) 85.6(6) . . 7_556
O(5) W(3) O(14) W(4) 87.1(9) . . .
O(5) W(3) O(14) Si(1) -121.0(16) . . .
O(14) W(3) O(5) Hf(1) -27.0(16) . . 7_556
O(14) W(3) O(5) Cs(4) 174.5(7) . . 7_556
O(5) W(3) O(16) Cs(1) 117.5(10) . . 3_556
O(5) W(3) O(16) Cs(4) 11.9(8) . . 7_556
O(16) W(3) O(5) Hf(1) 145.9(16) . . 7_556
O(16) W(3) O(5) Cs(4) -12.6(9) . . 7_556
O(5) W(3) O(17) W(4) -71.5(12) . . .
O(5) W(3) O(17) Cs(5) 161.2(5) . . .
O(5) W(3) O(17) Cs(6) 85.7(18) . . .
O(17) W(3) O(5) Hf(1) 46.0(17) . . 7_556
O(17) W(3) O(5) Cs(4) -112.6(6) . . 7_556
O(5) W(3) O(23) W(9) -43(3) . . .
O(5) W(3) O(23) Cs(5) 140(2) . . .
O(23) W(3) O(5) Hf(1) -50(4) . . 7_556
O(23) W(3) O(5) Cs(4) 152(2) . . 7_556
O(13) W(3) O(14) W(4) 176.1(10) . . .
O(13) W(3) O(14) Si(1) -32.0(16) . . .
O(14) W(3) O(13) W(5) 66.3(17) . . .
O(14) W(3) O(13) Cs(1) 154.7(7) . . 3_556
O(13) W(3) O(16) Cs(1) 27.0(12) . . 3_556
O(13) W(3) O(16) Cs(4) -78.6(8) . . 7_556
O(16) W(3) O(13) W(5) -109.2(17) . . .
O(16) W(3) O(13) Cs(1) -20.8(9) . . 3_556
O(13) W(3) O(17) W(4) 26(4) . . .
O(13) W(3) O(17) Cs(5) -101(3) . . .
O(13) W(3) O(17) Cs(6) -177(2) . . .
O(17) W(3) O(13) W(5) 51(4) . . .
O(17) W(3) O(13) Cs(1) 140(3) . . 3_556
O(13) W(3) O(23) W(9) 23.9(14) . . .
O(13) W(3) O(23) Cs(5) -153.6(6) . . .
O(23) W(3) O(13) W(5) -15.1(16) . . .
O(23) W(3) O(13) Cs(1) 73.3(5) . . 3_556
O(14) W(3) O(16) Cs(1) -120(5) . . 3_556
O(14) W(3) O(16) Cs(4) 134(5) . . 7_556
O(16) W(3) O(14) W(4) -36(6) . . .
O(16) W(3) O(14) Si(1) 116(5) . . .
O(14) W(3) O(17) W(4) 10.5(10) . . .
O(14) W(3) O(17) Cs(5) -116.9(7) . . .
O(14) W(3) O(17) Cs(6) 168(2) . . .
O(17) W(3) O(14) W(4) -8.8(9) . . .
O(17) W(3) O(14) Si(1) 143.1(18) . . .
O(14) W(3) O(23) W(9) -65.7(14) . . .
O(14) W(3) O(23) Cs(5) 116.8(6) . . .
O(23) W(3) O(14) W(4) -99.4(9) . . .
O(23) W(3) O(14) Si(1) 52.6(15) . . .
O(16) W(3) O(17) W(4) -173.4(12) . . .
O(16) W(3) O(17) Cs(5) 59.2(9) . . .
O(16) W(3) O(17) Cs(6) -16(2) . . .
O(17) W(3) O(16) Cs(1) -146.9(11) . . 3_556
O(17) W(3) O(16) Cs(4) 107.6(8) . . 7_556
O(16) W(3) O(23) W(9) 121.8(14) . . .
O(16) W(3) O(23) Cs(5) -55.7(7) . . .
O(23) W(3) O(16) Cs(1) -58.1(11) . . 3_556
O(23) W(3) O(16) Cs(4) -163.6(6) . . 7_556
O(17) W(3) O(23) W(9) -139.3(14) . . .
O(17) W(3) O(23) Cs(5) 43.2(6) . . .
O(23) W(3) O(17) W(4) 92.0(11) . . .
O(23) W(3) O(17) Cs(5) -35.4(4) . . .
O(23) W(3) O(17) Cs(6) -110.8(18) . . .
O(6) W(4) O(14) W(3) -84.8(8) . . .
O(6) W(4) O(14) Si(1) 124.3(16) . . .
O(14) W(4) O(6) Hf(1) 23.5(15) . . 7_556
O(14) W(4) O(6) Cs(2) 170.9(5) . . 7_556
O(6) W(4) O(15) W(6) -146(2) . . .
O(15) W(4) O(6) Hf(1) 112.2(16) . . 7_556
O(15) W(4) O(6) Cs(2) -100.4(6) . . 7_556
O(6) W(4) O(17) W(3) 71.6(12) . . .
O(6) W(4) O(17) Cs(5) -174.9(9) . . .
O(6) W(4) O(17) Cs(6) -94.6(8) . . .
O(17) W(4) O(6) Hf(1) -49.6(16) . . 7_556
O(17) W(4) O(6) Cs(2) 97.8(6) . . 7_556
O(6) W(4) O(18) Cs(6) 86.0(10) . . .
O(6) W(4) O(18) Cs(2) -1.0(7) . . 7_556
O(18) W(4) O(6) Hf(1) -146.4(15) . . 7_556
O(18) W(4) O(6) Cs(2) 1.0(7) . . 7_556
O(6) W(4) O(24) W(10) 62(3) . . .
O(24) W(4) O(6) Hf(1) 31(3) . . 7_556
O(24) W(4) O(6) Cs(2) 178(2) . . 7_556
O(14) W(4) O(15) W(6) -63(2) . . .
O(15) W(4) O(14) W(3) -178.7(10) . . .
O(15) W(4) O(14) Si(1) 30.4(16) . . .
O(14) W(4) O(17) W(3) -10.7(11) . . .
O(14) W(4) O(17) Cs(5) 102.7(9) . . .
O(14) W(4) O(17) Cs(6) -176.9(10) . . .
O(17) W(4) O(14) W(3) 8.6(9) . . .
O(17) W(4) O(14) Si(1) -142.4(18) . . .
O(14) W(4) O(18) Cs(6) -22(5) . . .
O(14) W(4) O(18) Cs(2) -109(5) . . 7_556
O(18) W(4) O(14) W(3) 25(5) . . .
O(18) W(4) O(14) Si(1) -126(4) . . .
O(14) W(4) O(24) W(10) 68.8(19) . . .
O(24) W(4) O(14) W(3) 97.3(8) . . .
O(24) W(4) O(14) Si(1) -53.6(15) . . .
O(15) W(4) O(17) W(3) -34(4) . . .
O(15) W(4) O(17) Cs(5) 80(3) . . .
O(15) W(4) O(17) Cs(6) 160(2) . . .
O(17) W(4) O(15) W(6) -41(5) . . .
O(15) W(4) O(18) Cs(6) -178.2(10) . . .
O(15) W(4) O(18) Cs(2) 94.9(8) . . 7_556
O(18) W(4) O(15) W(6) 113(2) . . .
O(15) W(4) O(24) W(10) -21.4(19) . . .
O(24) W(4) O(15) W(6) 18(2) . . .
O(17) W(4) O(18) Cs(6) -6.4(11) . . .
O(17) W(4) O(18) Cs(2) -93.4(9) . . 7_556
O(18) W(4) O(17) W(3) 172.2(13) . . .
O(18) W(4) O(17) Cs(5) -74.4(10) . . .
O(18) W(4) O(17) Cs(6) 6.0(11) . . .
O(17) W(4) O(24) W(10) 143(2) . . .
O(24) W(4) O(17) W(3) -92.0(12) . . .
O(24) W(4) O(17) Cs(5) 21.4(9) . . .
O(24) W(4) O(17) Cs(6) 101.7(9) . . .
O(18) W(4) O(24) W(10) -121.3(19) . . .
O(24) W(4) O(18) Cs(6) -93.2(9) . . .
O(24) W(4) O(18) Cs(2) 179.8(5) . . 7_556
O(7) W(5) O(13) W(3) -116.3(17) . . .
O(7) W(5) O(13) Cs(1) 154.4(6) . . 3_556
O(13) W(5) O(7) W(1) 109.2(18) . . .
O(7) W(5) O(19) Cs(1) -146.5(6) . . 3_556
O(19) W(5) O(7) W(1) -148.9(17) . . .
O(7) W(5) O(25) W(7) 75.9(13) . . .
O(7) W(5) O(25) Cs(1) -169.4(9) . . .
O(7) W(5) O(25) Cs(3) -53.8(7) . . .
O(25) W(5) O(7) W(1) -47.4(18) . . .
O(7) W(5) O(26) W(9) 18(2) . . .
O(7) W(5) O(26) Cs(1) -94.4(18) . . .
O(7) W(5) O(26) Cs(1) 150.1(15) . . 3_556
O(26) W(5) O(7) W(1) 17(3) . . .
O(7) W(5) O(37) W(7) -83.4(8) . . .
O(7) W(5) O(37) W(9) -179.5(7) . . .
O(7) W(5) O(37) Si(1) 47.8(13) . . .
O(37) W(5) O(7) W(1) 28.6(17) . . .
O(13) W(5) O(19) Cs(1) -51.5(9) . . 3_556
O(19) W(5) O(13) W(3) 140.2(17) . . .
O(19) W(5) O(13) Cs(1) 50.9(10) . . 3_556
O(13) W(5) O(25) W(7) -11(3) . . .
O(13) W(5) O(25) Cs(1) 104(2) . . .
O(13) W(5) O(25) Cs(3) -141(2) . . .
O(25) W(5) O(13) W(3) -31(3) . . .
O(25) W(5) O(13) Cs(1) -120(2) . . 3_556
O(13) W(5) O(26) W(9) -75.5(9) . . .
O(13) W(5) O(26) Cs(1) 172.3(6) . . .
O(13) W(5) O(26) Cs(1) 56.8(6) . . 3_556
O(26) W(5) O(13) W(3) 40.4(16) . . .
O(26) W(5) O(13) Cs(1) -48.9(5) . . 3_556
O(13) W(5) O(37) W(7) -177.2(10) . . .
O(13) W(5) O(37) W(9) 86.8(8) . . .
O(13) W(5) O(37) Si(1) -45.9(13) . . .
O(37) W(5) O(13) W(3) -35.3(16) . . .
O(37) W(5) O(13) Cs(1) -124.6(7) . . 3_556
O(19) W(5) O(25) W(7) 178.1(13) . . .
O(19) W(5) O(25) Cs(1) -67.1(11) . . .
O(19) W(5) O(25) Cs(3) 48.4(10) . . .
O(25) W(5) O(19) Cs(1) 124.8(8) . . 3_556
O(19) W(5) O(26) W(9) -176.5(9) . . .
O(19) W(5) O(26) Cs(1) 71.3(7) . . .
O(19) W(5) O(26) Cs(1) -44.2(7) . . 3_556
O(26) W(5) O(19) Cs(1) 39.3(7) . . 3_556
O(19) W(5) O(37) W(7) 67(9) . . .
O(19) W(5) O(37) W(9) -29(9) . . .
O(19) W(5) O(37) Si(1) -162(8) . . .
O(37) W(5) O(19) Cs(1) 64(9) . . 3_556
O(25) W(5) O(26) W(9) 82.3(9) . . .
O(25) W(5) O(26) Cs(1) -29.9(6) . . .
O(25) W(5) O(26) Cs(1) -145.4(6) . . 3_556
O(26) W(5) O(25) W(7) -83.1(13) . . .
O(26) W(5) O(25) Cs(1) 31.6(7) . . .
O(26) W(5) O(25) Cs(3) 147.2(6) . . .
O(25) W(5) O(37) W(7) 4.7(8) . . .
O(25) W(5) O(37) W(9) -91.4(9) . . .
O(25) W(5) O(37) Si(1) 136.0(15) . . .
O(37) W(5) O(25) W(7) -6.3(12) . . .
O(37) W(5) O(25) Cs(1) 108.4(10) . . .
O(37) W(5) O(25) Cs(3) -136.0(8) . . .
O(26) W(5) O(37) W(7) 91.7(8) . . .
O(26) W(5) O(37) W(9) -4.3(6) . . .
O(26) W(5) O(37) Si(1) -137.0(13) . . .
O(37) W(5) O(26) W(9) 5.6(8) . . .
O(37) W(5) O(26) Cs(1) -106.6(6) . . .
O(37) W(5) O(26) Cs(1) 137.9(6) . . 3_556
O(9) W(6) O(15) W(4) 113(2) . . .
O(15) W(6) O(9) W(2) -114.0(14) . . .
O(9) W(6) O(20) Cs(1) 28.5(10) . . 6_556
O(9) W(6) O(20) Cs(3) 176.2(5) . . 6_556
O(9) W(6) O(20) Cs(5) -86.6(7) . . 8_555
O(20) W(6) O(9) W(2) 142.9(13) . . .
O(9) W(6) O(27) W(8) -74.6(14) . . .
O(9) W(6) O(27) Cs(5) 98.4(10) . . 8_555
O(27) W(6) O(9) W(2) 40.5(14) . . .
O(9) W(6) O(28) W(10) -7(2) . . .
O(9) W(6) O(28) Cs(3) -178.7(11) . . 6_556
O(28) W(6) O(9) W(2) -32(2) . . .
O(9) W(6) O(38) W(8) 86.0(7) . . .
O(9) W(6) O(38) W(10) -178.4(6) . . .
O(9) W(6) O(38) Si(1) -44.8(11) . . .
O(38) W(6) O(9) W(2) -34.6(13) . . .
O(15) W(6) O(20) Cs(1) -66.2(12) . . 6_556
O(15) W(6) O(20) Cs(3) 81.5(9) . . 6_556
O(15) W(6) O(20) Cs(5) 178.7(8) . . 8_555
O(20) W(6) O(15) W(4) -142(2) . . .
O(15) W(6) O(27) W(8) 15(3) . . .
O(15) W(6) O(27) Cs(5) -172.1(19) . . 8_555
O(27) W(6) O(15) W(4) 24(4) . . .
O(15) W(6) O(28) W(10) 76.7(9) . . .
O(15) W(6) O(28) Cs(3) -95.0(6) . . 6_556
O(28) W(6) O(15) W(4) -42(2) . . .
O(15) W(6) O(38) W(8) 179.1(10) . . .
O(15) W(6) O(38) W(10) -85.3(8) . . .
O(15) W(6) O(38) Si(1) 48.2(13) . . .
O(38) W(6) O(15) W(4) 32(2) . . .
O(20) W(6) O(27) W(8) -179.2(12) . . .
O(20) W(6) O(27) Cs(5) -6.2(14) . . 8_555
O(27) W(6) O(20) Cs(1) 120.0(11) . . 6_556
O(27) W(6) O(20) Cs(3) -92.3(9) . . 6_556
O(27) W(6) O(20) Cs(5) 4.8(10) . . 8_555
O(20) W(6) O(28) W(10) 178.4(8) . . .
O(20) W(6) O(28) Cs(3) 6.7(7) . . 6_556
O(28) W(6) O(20) Cs(1) -153.9(9) . . 6_556
O(28) W(6) O(20) Cs(3) -6.2(6) . . 6_556
O(28) W(6) O(20) Cs(5) 91.0(6) . . 8_555
O(20) W(6) O(38) W(8) -69(6) . . .
O(20) W(6) O(38) W(10) 26(6) . . .
O(20) W(6) O(38) Si(1) 160(5) . . .
O(38) W(6) O(20) Cs(1) -177(5) . . 6_556
O(38) W(6) O(20) Cs(3) -29(6) . . 6_556
O(38) W(6) O(20) Cs(5) 68(6) . . 8_555
O(27) W(6) O(28) W(10) -80.1(9) . . .
O(27) W(6) O(28) Cs(3) 108.2(6) . . 6_556
O(28) W(6) O(27) W(8) 81.0(14) . . .
O(28) W(6) O(27) Cs(5) -106.0(10) . . 8_555
O(27) W(6) O(38) W(8) -4.7(9) . . .
O(27) W(6) O(38) W(10) 90.9(9) . . .
O(27) W(6) O(38) Si(1) -135.5(15) . . .
O(38) W(6) O(27) W(8) 6.2(12) . . .
O(38) W(6) O(27) Cs(5) 179.2(11) . . 8_555
O(28) W(6) O(38) W(8) -92.7(8) . . .
O(28) W(6) O(38) W(10) 2.9(5) . . .
O(28) W(6) O(38) Si(1) 136.5(12) . . .
O(38) W(6) O(28) W(10) -4.0(7) . . .
O(38) W(6) O(28) Cs(3) -175.7(6) . . 6_556
O(21) W(7) O(25) W(5) -77.5(13) . . .
O(21) W(7) O(25) Cs(1) 163.3(7) . . .
O(21) W(7) O(25) Cs(3) 43.3(9) . . .
O(25) W(7) O(21) W(1) 48.2(17) . . .
O(21) W(7) O(29) W(8) 45(3) . . .
O(21) W(7) O(29) Cs(2) -93.4(7) . . 4_555
O(29) W(7) O(21) W(1) -115.1(17) . . .
O(21) W(7) O(30) Cs(2) 78.4(11) . . 4_555
O(30) W(7) O(21) W(1) 145.8(17) . . .
O(21) W(7) O(35) W(9) 2(2) . . .
O(21) W(7) O(35) Cs(1) 115.2(16) . . .
O(35) W(7) O(21) W(1) -26(3) . . .
O(21) W(7) O(37) W(5) 84.2(8) . . .
O(21) W(7) O(37) W(9) 175.6(7) . . .
O(21) W(7) O(37) Si(1) -50.5(15) . . .
O(37) W(7) O(21) W(1) -28.9(17) . . .
O(25) W(7) O(29) W(8) -33(5) . . .
O(25) W(7) O(29) Cs(2) -171(3) . . 4_555
O(29) W(7) O(25) W(5) 1(3) . . .
O(29) W(7) O(25) Cs(1) -118(3) . . .
O(29) W(7) O(25) Cs(3) 122(3) . . .
O(25) W(7) O(30) Cs(2) 167.9(11) . . 4_555
O(30) W(7) O(25) W(5) 178.2(14) . . .
O(30) W(7) O(25) Cs(1) 59.0(10) . . .
O(30) W(7) O(25) Cs(3) -61.0(12) . . .
O(25) W(7) O(35) W(9) -73.1(9) . . .
O(25) W(7) O(35) Cs(1) 40.3(6) . . .
O(35) W(7) O(25) W(5) 78.5(13) . . .
O(35) W(7) O(25) Cs(1) -40.7(6) . . .
O(35) W(7) O(25) Cs(3) -160.7(9) . . .
O(25) W(7) O(37) W(5) -4.7(9) . . .
O(25) W(7) O(37) W(9) 86.7(9) . . .
O(25) W(7) O(37) Si(1) -139.4(18) . . .
O(37) W(7) O(25) W(5) 6.4(12) . . .
O(37) W(7) O(25) Cs(1) -112.8(8) . . .
O(37) W(7) O(25) Cs(3) 127.2(11) . . .
O(29) W(7) O(30) Cs(2) -12.9(13) . . 4_555
O(30) W(7) O(29) W(8) 149(3) . . .
O(30) W(7) O(29) Cs(2) 11.1(11) . . 4_555
O(29) W(7) O(35) W(9) 90.2(10) . . .
O(29) W(7) O(35) Cs(1) -156.3(7) . . .
O(35) W(7) O(29) W(8) -110(3) . . .
O(35) W(7) O(29) Cs(2) 111.4(7) . . 4_555
O(29) W(7) O(37) W(5) 173.6(10) . . .
O(29) W(7) O(37) W(9) -95.0(9) . . .
O(29) W(7) O(37) Si(1) 38.9(16) . . .
O(37) W(7) O(29) W(8) -39(3) . . .
O(37) W(7) O(29) Cs(2) -176.9(8) . . 4_555
O(30) W(7) O(35) W(9) -170.6(9) . . .
O(30) W(7) O(35) Cs(1) -57.1(7) . . .
O(35) W(7) O(30) Cs(2) -104.9(9) . . 4_555
O(30) W(7) O(37) W(5) -63(6) . . .
O(30) W(7) O(37) W(9) 28(6) . . .
O(30) W(7) O(37) Si(1) 162(5) . . .
O(37) W(7) O(30) Cs(2) -135(5) . . 4_555
O(35) W(7) O(37) W(5) -94.7(7) . . .
O(35) W(7) O(37) W(9) -3.3(6) . . .
O(35) W(7) O(37) Si(1) 130.6(16) . . .
O(37) W(7) O(35) W(9) 4.4(7) . . .
O(37) W(7) O(35) Cs(1) 117.9(6) . . .
O(22) W(8) O(27) W(6) 76.1(14) . . .
O(22) W(8) O(27) Cs(5) -95.7(13) . . 8_555
O(27) W(8) O(22) W(2) -45.5(16) . . .
O(27) W(8) O(22) Cs(6) 82.4(6) . . 8_555
O(22) W(8) O(29) W(7) -44(3) . . .
O(22) W(8) O(29) Cs(2) 93.9(8) . . 4_555
O(29) W(8) O(22) W(2) 118.3(16) . . .
O(29) W(8) O(22) Cs(6) -113.8(6) . . 8_555
O(22) W(8) O(31) Cs(2) -77.5(10) . . 4_555
O(22) W(8) O(31) Cs(6) 16.4(8) . . 8_555
O(31) W(8) O(22) W(2) -144.9(15) . . .
O(31) W(8) O(22) Cs(6) -16.9(9) . . 8_555
O(22) W(8) O(36) W(10) 2(2) . . .
O(22) W(8) O(36) Cs(3) 170.4(12) . . 4_555
O(36) W(8) O(22) W(2) 24(2) . . .
O(36) W(8) O(22) Cs(6) 151.6(13) . . 8_555
O(22) W(8) O(38) W(6) -82.9(8) . . .
O(22) W(8) O(38) W(10) -172.9(7) . . .
O(22) W(8) O(38) Si(1) 51.4(13) . . .
O(38) W(8) O(22) W(2) 30.5(15) . . .
O(38) W(8) O(22) Cs(6) 158.4(6) . . 8_555
O(27) W(8) O(29) W(7) 24(5) . . .
O(27) W(8) O(29) Cs(2) 162(3) . . 4_555
O(29) W(8) O(27) W(6) 8(4) . . .
O(29) W(8) O(27) Cs(5) -164(2) . . 8_555
O(27) W(8) O(31) Cs(2) -165.4(10) . . 4_555
O(27) W(8) O(31) Cs(6) -71.6(9) . . 8_555
O(31) W(8) O(27) W(6) -178.9(15) . . .
O(31) W(8) O(27) Cs(5) 9.3(16) . . 8_555
O(27) W(8) O(36) W(10) 71.3(11) . . .
O(27) W(8) O(36) Cs(3) -120.2(8) . . 4_555
O(36) W(8) O(27) W(6) -77.6(14) . . .
O(36) W(8) O(27) Cs(5) 110.5(14) . . 8_555
O(27) W(8) O(38) W(6) 4.4(9) . . .
O(27) W(8) O(38) W(10) -85.6(9) . . .
O(27) W(8) O(38) Si(1) 138.7(16) . . .
O(38) W(8) O(27) W(6) -6.5(13) . . .
O(38) W(8) O(27) Cs(5) -178.3(16) . . 8_555
O(29) W(8) O(31) Cs(2) 12.6(12) . . 4_555
O(29) W(8) O(31) Cs(6) 106.4(9) . . 8_555
O(31) W(8) O(29) W(7) -149(3) . . .
O(31) W(8) O(29) Cs(2) -11.6(11) . . 4_555
O(29) W(8) O(36) W(10) -91.2(12) . . .
O(29) W(8) O(36) Cs(3) 77.2(8) . . 4_555
O(36) W(8) O(29) W(7) 108(3) . . .
O(36) W(8) O(29) Cs(2) -114.2(9) . . 4_555
O(29) W(8) O(38) W(6) -171.4(10) . . .
O(29) W(8) O(38) W(10) 98.6(9) . . .
O(29) W(8) O(38) Si(1) -37.2(14) . . .
O(38) W(8) O(29) W(7) 38(3) . . .
O(38) W(8) O(29) Cs(2) 175.6(9) . . 4_555
O(31) W(8) O(36) W(10) 170.7(11) . . .
O(31) W(8) O(36) Cs(3) -20.9(9) . . 4_555
O(36) W(8) O(31) Cs(2) 108.0(9) . . 4_555
O(36) W(8) O(31) Cs(6) -158.1(6) . . 8_555
O(31) W(8) O(38) W(6) 66(5) . . .
O(31) W(8) O(38) W(10) -24(5) . . .
O(31) W(8) O(38) Si(1) -160(5) . . .
O(38) W(8) O(31) Cs(2) 135(5) . . 4_555
O(38) W(8) O(31) Cs(6) -131(5) . . 8_555
O(36) W(8) O(38) W(6) 93.7(8) . . .
O(36) W(8) O(38) W(10) 3.7(6) . . .
O(36) W(8) O(38) Si(1) -132.1(14) . . .
O(38) W(8) O(36) W(10) -5.3(9) . . .
O(38) W(8) O(36) Cs(3) 163.2(8) . . 4_555
O(23) W(9) O(26) W(5) 78.5(10) . . .
O(23) W(9) O(26) Cs(1) -166.6(7) . . .
O(23) W(9) O(26) Cs(1) -40.8(10) . . 3_556
O(26) W(9) O(23) W(3) -52.0(14) . . .
O(26) W(9) O(23) Cs(5) 125.5(7) . . .
O(23) W(9) O(32) W(10) -34(2) . . .
O(32) W(9) O(23) W(3) 112.6(15) . . .
O(32) W(9) O(23) Cs(5) -69.9(8) . . .
O(33) W(9) O(23) W(3) -149.4(14) . . .
O(33) W(9) O(23) Cs(5) 28.1(9) . . .
O(23) W(9) O(35) W(7) 4(2) . . .
O(23) W(9) O(35) Cs(1) -106.7(16) . . .
O(35) W(9) O(23) W(3) 17(2) . . .
O(35) W(9) O(23) Cs(5) -165.4(13) . . .
O(23) W(9) O(37) W(5) -82.7(7) . . .
O(23) W(9) O(37) W(7) -173.2(7) . . .
O(23) W(9) O(37) Si(1) 53.1(11) . . .
O(37) W(9) O(23) W(3) 25.2(13) . . .
O(37) W(9) O(23) Cs(5) -157.3(6) . . .
O(26) W(9) O(32) W(10) 47(4) . . .
O(32) W(9) O(26) W(5) -4(3) . . .
O(32) W(9) O(26) Cs(1) 111(2) . . .
O(32) W(9) O(26) Cs(1) -123(2) . . 3_556
O(33) W(9) O(26) W(5) -177.9(9) . . .
O(33) W(9) O(26) Cs(1) -63.0(7) . . .
O(33) W(9) O(26) Cs(1) 62.8(11) . . 3_556
O(26) W(9) O(35) W(7) 73.1(10) . . .
O(26) W(9) O(35) Cs(1) -37.7(8) . . .
O(35) W(9) O(26) W(5) -79.0(10) . . .
O(35) W(9) O(26) Cs(1) 35.9(7) . . .
O(35) W(9) O(26) Cs(1) 161.6(11) . . 3_556
O(26) W(9) O(37) W(5) 4.3(6) . . .
O(26) W(9) O(37) W(7) -86.2(7) . . .
O(26) W(9) O(37) Si(1) 140.1(12) . . .
O(37) W(9) O(26) W(5) -5.7(8) . . .
O(37) W(9) O(26) Cs(1) 109.2(6) . . .
O(37) W(9) O(26) Cs(1) -125.1(10) . . 3_556
O(33) W(9) O(32) W(10) -139(2) . . .
O(32) W(9) O(35) W(7) -91.9(11) . . .
O(32) W(9) O(35) Cs(1) 157.4(9) . . .
O(35) W(9) O(32) W(10) 122(2) . . .
O(32) W(9) O(37) W(5) -175.2(7) . . .
O(32) W(9) O(37) W(7) 94.4(7) . . .
O(32) W(9) O(37) Si(1) -39.3(11) . . .
O(37) W(9) O(32) W(10) 49(2) . . .
O(33) W(9) O(35) W(7) 170.8(10) . . .
O(33) W(9) O(35) Cs(1) 60.0(9) . . .
O(33) W(9) O(37) W(5) 63(5) . . .
O(33) W(9) O(37) W(7) -28(5) . . .
O(33) W(9) O(37) Si(1) -162(4) . . .
O(35) W(9) O(37) W(5) 93.8(6) . . .
O(35) W(9) O(37) W(7) 3.3(6) . . .
O(35) W(9) O(37) Si(1) -130.4(12) . . .
O(37) W(9) O(35) W(7) -4.4(8) . . .
O(37) W(9) O(35) Cs(1) -115.2(8) . . .
O(24) W(10) O(28) W(6) -78.5(11) . . .
O(24) W(10) O(28) Cs(3) 89.8(13) . . 6_556
O(28) W(10) O(24) W(4) 48.0(19) . . .
O(24) W(10) O(32) W(9) 32(2) . . .
O(32) W(10) O(24) W(4) -114.2(19) . . .
O(24) W(10) O(34) Cs(5) 99(2) . . 2_556
O(34) W(10) O(24) W(4) 146.2(18) . . .
O(24) W(10) O(36) W(8) 0.1(18) . . .
O(24) W(10) O(36) Cs(3) -166.9(12) . . 4_555
O(36) W(10) O(24) W(4) -25(2) . . .
O(24) W(10) O(38) W(6) 83.8(6) . . .
O(24) W(10) O(38) W(8) 173.9(7) . . .
O(24) W(10) O(38) Si(1) -51.6(11) . . .
O(38) W(10) O(24) W(4) -29.6(18) . . .
O(28) W(10) O(32) W(9) -50(3) . . .
O(32) W(10) O(28) W(6) 5(2) . . .
O(32) W(10) O(28) Cs(3) 173.7(18) . . 6_556
O(28) W(10) O(34) Cs(5) -174(2) . . 2_556
O(34) W(10) O(28) W(6) 178.1(9) . . .
O(34) W(10) O(28) Cs(3) -13.6(12) . . 6_556
O(28) W(10) O(36) W(8) -72.3(12) . . .
O(28) W(10) O(36) Cs(3) 120.7(11) . . 4_555
O(36) W(10) O(28) W(6) 75.1(12) . . .
O(36) W(10) O(28) Cs(3) -116.5(14) . . 6_556
O(28) W(10) O(38) W(6) -2.9(5) . . .
O(28) W(10) O(38) W(8) 87.1(6) . . .
O(28) W(10) O(38) Si(1) -138.4(12) . . .
O(38) W(10) O(28) W(6) 4.1(7) . . .
O(38) W(10) O(28) Cs(3) 172.4(12) . . 6_556
O(32) W(10) O(34) Cs(5) 4(2) . . 2_556
O(34) W(10) O(32) W(9) 137(2) . . .
O(32) W(10) O(36) W(8) 91.0(12) . . .
O(32) W(10) O(36) Cs(3) -76.0(11) . . 4_555
O(36) W(10) O(32) W(9) -120(2) . . .
O(32) W(10) O(38) W(6) 177.5(6) . . .
O(32) W(10) O(38) W(8) -92.5(6) . . .
O(32) W(10) O(38) Si(1) 42.0(11) . . .
O(38) W(10) O(32) W(9) -49(2) . . .
O(34) W(10) O(36) W(8) -170.8(11) . . .
O(34) W(10) O(36) Cs(3) 22.1(11) . . 4_555
O(36) W(10) O(34) Cs(5) -85(2) . . 2_556
O(34) W(10) O(38) W(6) -61(6) . . .
O(34) W(10) O(38) W(8) 29(7) . . .
O(34) W(10) O(38) Si(1) 164(6) . . .
O(38) W(10) O(34) Cs(5) -118(5) . . 2_556
O(36) W(10) O(38) W(6) -93.8(7) . . .
O(36) W(10) O(38) W(8) -3.7(6) . . .
O(36) W(10) O(38) Si(1) 130.8(13) . . .
O(38) W(10) O(36) W(8) 5.2(9) . . .
O(38) W(10) O(36) Cs(3) -161.8(10) . . 4_555
O(1) Hf(1) O(2) Cs(2) -5.3(17) . . .
O(1) Hf(1) O(2) Cs(7) -119.7(16) . . 7_556
O(2) Hf(1) O(1) Hf(1) 179.5(9) . . 7_556
O(1) Hf(1) O(3) W(1) -108.8(17) . . .
O(1) Hf(1) O(3) Cs(2) 105.2(7) . . .
O(3) Hf(1) O(1) Hf(1) 132.4(12) . . 7_556
O(1) Hf(1) O(4) W(2) 50(2) . . .
O(1) Hf(1) O(4) Cs(4) -143.3(7) . . .
O(4) Hf(1) O(1) Hf(1) 57.9(13) . . 7_556
O(1) Hf(1) O(5) W(3) -55(2) . 7_556 7_556
O(1) Hf(1) O(5) Cs(4) 146.8(7) . 7_556 .
O(5) Hf(1) O(1) Hf(1) -65.5(15) 7_556 . 7_556
O(1) Hf(1) O(6) W(4) 104.0(16) . 7_556 7_556
O(1) Hf(1) O(6) Cs(2) -108.5(7) . 7_556 .
O(6) Hf(1) O(1) Hf(1) -140.1(11) 7_556 . 7_556
O(1) Hf(1) O(2) Cs(2) 173.7(13) 7_556 . .
O(1) Hf(1) O(2) Cs(7) 59(2) 7_556 . 7_556
O(2) Hf(1) O(1) Hf(1) -179.4(10) . 7_556 7_556
O(1) Hf(1) O(3) W(1) -53.2(17) 7_556 . .
O(1) Hf(1) O(3) Cs(2) 160.8(5) 7_556 . .
O(3) Hf(1) O(1) Hf(1) -65.6(12) . 7_556 7_556
O(1) Hf(1) O(4) W(2) 100.7(19) 7_556 . .
O(1) Hf(1) O(4) Cs(4) -92.9(7) 7_556 . .
O(4) Hf(1) O(1) Hf(1) -139.9(11) . 7_556 7_556
O(1) Hf(1) O(5) W(3) -110.7(17) 7_556 7_556 7_556
O(1) Hf(1) O(5) Cs(4) 91.2(7) 7_556 7_556 .
O(5) Hf(1) O(1) Hf(1) 132.3(11) 7_556 7_556 7_556
O(1) Hf(1) O(6) W(4) 55.1(19) 7_556 7_556 7_556
O(1) Hf(1) O(6) Cs(2) -157.4(6) 7_556 7_556 .
O(6) Hf(1) O(1) Hf(1) 55.6(14) 7_556 7_556 7_556
O(2) Hf(1) O(3) W(1) 97.2(15) . . .
O(2) Hf(1) O(3) Cs(2) -48.8(5) . . .
O(3) Hf(1) O(2) Cs(2) 45.6(6) . . .
O(3) Hf(1) O(2) Cs(7) -68.7(13) . . 7_556
O(2) Hf(1) O(4) W(2) -99.3(19) . . .
O(2) Hf(1) O(4) Cs(4) 67.2(6) . . .
O(4) Hf(1) O(2) Cs(2) 131.8(8) . . .
O(4) Hf(1) O(2) Cs(7) 17.5(12) . . 7_556
O(2) Hf(1) O(5) W(3) 92.7(18) . 7_556 7_556
O(2) Hf(1) O(5) Cs(4) -65.4(7) . 7_556 .
O(5) Hf(1) O(2) Cs(2) -135.1(8) 7_556 . .
O(5) Hf(1) O(2) Cs(7) 110.5(13) 7_556 . 7_556
O(2) Hf(1) O(6) W(4) -98.7(17) . 7_556 7_556
O(2) Hf(1) O(6) Cs(2) 48.7(5) . 7_556 .
O(6) Hf(1) O(2) Cs(2) -48.2(7) 7_556 . .
O(6) Hf(1) O(2) Cs(7) -162.5(14) 7_556 . 7_556
O(3) Hf(1) O(4) W(2) -27.1(19) . . .
O(3) Hf(1) O(4) Cs(4) 139.3(8) . . .
O(4) Hf(1) O(3) W(1) 23.4(16) . . .
O(4) Hf(1) O(3) Cs(2) -122.6(6) . . .
O(3) Hf(1) O(5) W(3) 93.9(17) . 7_556 7_556
O(3) Hf(1) O(5) Cs(4) -64.2(15) . 7_556 .
O(5) Hf(1) O(3) W(1) 96(2) 7_556 . .
O(5) Hf(1) O(3) Cs(2) -50.1(13) 7_556 . .
O(3) Hf(1) O(6) W(4) -168.7(16) . 7_556 7_556
O(3) Hf(1) O(6) Cs(2) -21.2(5) . 7_556 .
O(6) Hf(1) O(3) W(1) 168.2(16) 7_556 . .
O(6) Hf(1) O(3) Cs(2) 22.2(5) 7_556 . .
O(4) Hf(1) O(5) W(3) 164.1(17) . 7_556 7_556
O(4) Hf(1) O(5) Cs(4) 6.1(7) . 7_556 .
O(5) Hf(1) O(4) W(2) -172(2) 7_556 . .
O(5) Hf(1) O(4) Cs(4) -6.0(7) 7_556 . .
O(4) Hf(1) O(6) W(4) -98.7(18) . 7_556 7_556
O(4) Hf(1) O(6) Cs(2) 48.8(14) . 7_556 .
O(6) Hf(1) O(4) W(2) -99(2) 7_556 . .
O(6) Hf(1) O(4) Cs(4) 67.1(13) 7_556 . .
O(5) Hf(1) O(6) W(4) -23.8(16) 7_556 7_556 7_556
O(5) Hf(1) O(6) Cs(2) 123.7(6) 7_556 7_556 .
O(6) Hf(1) O(5) W(3) 19.9(16) 7_556 7_556 7_556
O(6) Hf(1) O(5) Cs(4) -138.1(7) 7_556 7_556 .
O(13) Cs(1) O(16) W(3) 18.9(9) 3_556 3_556 3_556
O(16) Cs(1) O(13) W(3) -15.4(6) 3_556 3_556 3_556
O(16) Cs(1) O(13) W(5) -161.2(11) 3_556 3_556 3_556
O(13) Cs(1) O(19) W(5) -34.1(6) 3_556 3_556 3_556
O(19) Cs(1) O(13) W(3) 177.1(11) 3_556 3_556 3_556
O(19) Cs(1) O(13) W(5) 31.3(6) 3_556 3_556 3_556
O(13) Cs(1) O(20) W(6) -88.9(10) 3_556 6_546 6_546
O(13) Cs(1) O(20) Cs(3) 127.5(5) 3_556 6_546 .
O(20) Cs(1) O(13) W(3) 16.4(8) 6_546 3_556 3_556
O(20) Cs(1) O(13) W(5) -129.4(7) 6_546 3_556 3_556
O(13) Cs(1) O(25) W(5) 27.7(15) 3_556 . .
O(13) Cs(1) O(25) W(7) 151.7(6) 3_556 . .
O(13) Cs(1) O(25) Cs(3) -82.3(9) 3_556 . .
O(25) Cs(1) O(13) W(3) 99.1(9) . 3_556 3_556
O(25) Cs(1) O(13) W(5) -46.7(13) . 3_556 3_556
O(13) Cs(1) O(26) W(5) -128.5(6) 3_556 . .
O(13) Cs(1) O(26) W(9) 110.0(6) 3_556 . .
O(13) Cs(1) O(26) Cs(1) -22.8(8) 3_556 . 3_556
O(26) Cs(1) O(13) W(3) 137.1(7) . 3_556 3_556
O(26) Cs(1) O(13) W(5) -8.7(9) . 3_556 3_556
O(13) Cs(1) O(26) W(5) 38.3(6) 3_556 3_556 3_556
O(13) Cs(1) O(26) W(9) -89.3(10) 3_556 3_556 3_556
O(13) Cs(1) O(26) Cs(1) 149.5(11) 3_556 3_556 3_556
O(26) Cs(1) O(13) W(3) 107.2(10) 3_556 3_556 3_556
O(26) Cs(1) O(13) W(5) -38.6(6) 3_556 3_556 3_556
O(13) Cs(1) O(35) W(7) -165.5(5) 3_556 . .
O(13) Cs(1) O(35) W(9) -41.4(13) 3_556 . .
O(35) Cs(1) O(13) W(3) -174.2(6) . 3_556 3_556
O(35) Cs(1) O(13) W(5) 40.0(11) . 3_556 3_556
O(39) Cs(1) O(13) W(3) -66.9(9) 6_546 3_556 3_556
O(39) Cs(1) O(13) W(5) 147.3(7) 6_546 3_556 3_556
O(16) Cs(1) O(19) W(5) -43.6(9) 3_556 3_556 3_556
O(19) Cs(1) O(16) W(3) 28.1(12) 3_556 3_556 3_556
O(16) Cs(1) O(20) W(6) -63.6(10) 3_556 6_546 6_546
O(16) Cs(1) O(20) Cs(3) 152.7(6) 3_556 6_546 .
O(20) Cs(1) O(16) W(3) -129.8(12) 6_546 3_556 3_556
O(16) Cs(1) O(25) W(5) 110.3(8) 3_556 . .
O(16) Cs(1) O(25) W(7) -125.6(7) 3_556 . .
O(16) Cs(1) O(25) Cs(3) 0.4(8) 3_556 . .
O(25) Cs(1) O(16) W(3) -115.9(11) . 3_556 3_556
O(16) Cs(1) O(26) W(5) -86.9(11) 3_556 . .
O(16) Cs(1) O(26) W(9) 151.5(9) 3_556 . .
O(16) Cs(1) O(26) Cs(1) 18.7(16) 3_556 . 3_556
O(26) Cs(1) O(16) W(3) -37(2) . 3_556 3_556
O(16) Cs(1) O(26) W(5) 78.7(7) 3_556 3_556 3_556
O(16) Cs(1) O(26) W(9) -48.9(11) 3_556 3_556 3_556
O(16) Cs(1) O(26) Cs(1) -170.1(8) 3_556 3_556 3_556
O(26) Cs(1) O(16) W(3) -19.2(11) 3_556 3_556 3_556
O(16) Cs(1) O(35) W(7) 85(2) 3_556 . .
O(16) Cs(1) O(35) W(9) -151.3(17) 3_556 . .
O(35) Cs(1) O(16) W(3) 143.8(15) . 3_556 3_556
O(39) Cs(1) O(16) W(3) 156.4(13) 6_546 3_556 3_556
O(19) Cs(1) O(20) W(6) -122.5(11) 3_556 6_546 6_546
O(19) Cs(1) O(20) Cs(3) 93.8(12) 3_556 6_546 .
O(20) Cs(1) O(19) W(5) 10.2(17) 6_546 3_556 3_556
O(19) Cs(1) O(25) W(5) -27.7(10) 3_556 . .
O(19) Cs(1) O(25) W(7) 96.4(6) 3_556 . .
O(19) Cs(1) O(25) Cs(3) -137.6(4) 3_556 . .
O(25) Cs(1) O(19) W(5) 108.4(8) . 3_556 3_556
O(19) Cs(1) O(26) W(5) -158.2(7) 3_556 . .
O(19) Cs(1) O(26) W(9) 80.2(7) 3_556 . .
O(19) Cs(1) O(26) Cs(1) -52.6(6) 3_556 . 3_556
O(26) Cs(1) O(19) W(5) 106.1(9) . 3_556 3_556
O(19) Cs(1) O(26) W(5) -27.0(5) 3_556 3_556 3_556
O(19) Cs(1) O(26) W(9) -154.5(13) 3_556 3_556 3_556
O(19) Cs(1) O(26) Cs(1) 84.2(7) 3_556 3_556 3_556
O(26) Cs(1) O(19) W(5) 29.5(6) 3_556 3_556 3_556
O(19) Cs(1) O(35) W(7) -159.1(6) 3_556 . .
O(19) Cs(1) O(35) W(9) -35.0(9) 3_556 . .
O(35) Cs(1) O(19) W(5) 151.6(8) . 3_556 3_556
O(39) Cs(1) O(19) W(5) -132.6(7) 6_546 3_556 3_556
O(20) Cs(1) O(25) W(5) 124.4(9) 6_546 . .
O(20) Cs(1) O(25) W(7) -111.5(7) 6_546 . .
O(20) Cs(1) O(25) Cs(3) 14.5(4) 6_546 . .
O(25) Cs(1) O(20) W(6) 126.9(10) . 6_546 6_546
O(25) Cs(1) O(20) Cs(3) -16.8(4) . 6_546 .
O(20) Cs(1) O(26) W(5) -5.5(7) 6_546 . .
O(20) Cs(1) O(26) W(9) -127.1(6) 6_546 . .
O(20) Cs(1) O(26) Cs(1) 100.1(6) 6_546 . 3_556
O(26) Cs(1) O(20) W(6) 150.4(9) . 6_546 6_546
O(26) Cs(1) O(20) Cs(3) 6.7(5) . 6_546 .
O(20) Cs(1) O(26) W(5) 144.4(6) 6_546 3_556 3_556
O(20) Cs(1) O(26) W(9) 16.8(12) 6_546 3_556 3_556
O(20) Cs(1) O(26) Cs(1) -104.4(7) 6_546 3_556 3_556
O(26) Cs(1) O(20) W(6) -137.6(9) 3_556 6_546 6_546
O(26) Cs(1) O(20) Cs(3) 78.7(5) 3_556 6_546 .
O(20) Cs(1) O(35) W(7) 4.2(7) 6_546 . .
O(20) Cs(1) O(35) W(9) 128.3(8) 6_546 . .
O(35) Cs(1) O(20) W(6) 98.5(10) . 6_546 6_546
O(35) Cs(1) O(20) Cs(3) -45.2(6) . 6_546 .
O(39) Cs(1) O(20) W(6) 27.9(9) 6_546 6_546 6_546
O(39) Cs(1) O(20) Cs(3) -115.8(6) 6_546 6_546 .
O(25) Cs(1) O(26) W(5) 24.5(5) . . .
O(25) Cs(1) O(26) W(9) -97.1(7) . . .
O(25) Cs(1) O(26) Cs(1) 130.1(10) . . 3_556
O(26) Cs(1) O(25) W(5) -24.7(7) . . .
O(26) Cs(1) O(25) W(7) 99.3(9) . . .
O(26) Cs(1) O(25) Cs(3) -134.7(8) . . .
O(25) Cs(1) O(26) W(5) -146.2(6) . 3_556 3_556
O(25) Cs(1) O(26) W(9) 86.2(11) . 3_556 3_556
O(25) Cs(1) O(26) Cs(1) -35.0(8) . 3_556 3_556
O(26) Cs(1) O(25) W(5) 21.7(9) 3_556 . .
O(26) Cs(1) O(25) W(7) 145.7(6) 3_556 . .
O(26) Cs(1) O(25) Cs(3) -88.3(5) 3_556 . .
O(25) Cs(1) O(35) W(7) -30.9(5) . . .
O(25) Cs(1) O(35) W(9) 93.1(9) . . .
O(35) Cs(1) O(25) W(5) -91.8(9) . . .
O(35) Cs(1) O(25) W(7) 32.2(5) . . .
O(35) Cs(1) O(25) Cs(3) 158.2(6) . . .
O(39) Cs(1) O(25) W(5) -164.4(9) 6_546 . .
O(39) Cs(1) O(25) W(7) -40.4(7) 6_546 . .
O(39) Cs(1) O(25) Cs(3) 85.6(5) 6_546 . .
O(26) Cs(1) O(26) W(5) -111.2(8) . 3_556 3_556
O(26) Cs(1) O(26) W(9) 121.2(12) . 3_556 3_556
O(26) Cs(1) O(26) W(5) -105.6(8) 3_556 . .
O(26) Cs(1) O(26) W(9) 132.8(9) 3_556 . .
O(26) Cs(1) O(35) W(7) -95.0(9) . . .
O(26) Cs(1) O(35) W(9) 29.0(7) . . .
O(35) Cs(1) O(26) W(5) 92.9(7) . . .
O(35) Cs(1) O(26) W(9) -28.7(6) . . .
O(35) Cs(1) O(26) Cs(1) -161.5(11) . . 3_556
O(39) Cs(1) O(26) W(5) 77.0(10) 6_546 . .
O(39) Cs(1) O(26) W(9) -44.6(11) 6_546 . .
O(39) Cs(1) O(26) Cs(1) -177.4(7) 6_546 . 3_556
O(26) Cs(1) O(35) W(7) -114.0(6) 3_556 . .
O(26) Cs(1) O(35) W(9) 10.0(11) 3_556 . .
O(35) Cs(1) O(26) W(5) -95.9(7) . 3_556 3_556
O(35) Cs(1) O(26) W(9) 136.6(9) . 3_556 3_556
O(35) Cs(1) O(26) Cs(1) 15.3(9) . 3_556 3_556
O(39) Cs(1) O(26) W(5) 60(2) 6_546 3_556 3_556
O(39) Cs(1) O(26) W(9) -68(3) 6_546 3_556 3_556
O(39) Cs(1) O(26) Cs(1) 171(2) 6_546 3_556 3_556
O(39) Cs(1) O(35) W(7) 71.8(7) 6_546 . .
O(39) Cs(1) O(35) W(9) -164.1(10) 6_546 . .
O(2) Cs(2) O(3) W(1) -114.9(7) . . .
O(2) Cs(2) O(3) Hf(1) 46.1(5) . . .
O(3) Cs(2) O(2) Hf(1) -36.6(5) . . .
O(3) Cs(2) O(2) Cs(7) 102.4(8) . . 7_556
O(2) Cs(2) O(6) W(4) 115.5(10) . 7_556 7_556
O(2) Cs(2) O(6) Hf(1) -46.4(6) . 7_556 .
O(6) Cs(2) O(2) Hf(1) 37.7(7) 7_556 . .
O(6) Cs(2) O(2) Cs(7) 176.8(11) 7_556 . 7_556
O(2) Cs(2) O(10) W(1) 44.4(6) . . .
O(2) Cs(2) O(10) Cs(3) 172.8(5) . . .
O(10) Cs(2) O(2) Hf(1) -82.8(6) . . .
O(10) Cs(2) O(2) Cs(7) 56.3(6) . . 7_556
O(2) Cs(2) O(18) W(4) -45.3(6) . 7_556 7_556
O(2) Cs(2) O(18) Cs(6) 63.6(4) . 7_556 7_556
O(18) Cs(2) O(2) Hf(1) 82.2(6) 7_556 . .
O(18) Cs(2) O(2) Cs(7) -138.8(7) 7_556 . 7_556
O(2) Cs(2) O(29) W(7) 39(6) . 4_554 4_554
O(2) Cs(2) O(29) W(8) -157(5) . 4_554 4_554
O(29) Cs(2) O(2) Hf(1) 8(6) 4_554 . .
O(29) Cs(2) O(2) Cs(7) 147(5) 4_554 . 7_556
O(2) Cs(2) O(30) W(7) 174.3(10) . 4_554 4_554
O(30) Cs(2) O(2) Hf(1) 37.3(10) 4_554 . .
O(30) Cs(2) O(2) Cs(7) 176.3(6) 4_554 . 7_556
O(2) Cs(2) O(31) W(8) -175.1(8) . 4_554 4_554
O(31) Cs(2) O(2) Hf(1) -137.2(7) 4_554 . .
O(31) Cs(2) O(2) Cs(7) 1.9(12) 4_554 . 7_556
O(2) Cs(2) O(42) Cs(6) 97.4(6) . . 5_545
O(2) Cs(2) O(42) Cs(6) 4.4(7) . . 7_556
O(42) Cs(2) O(2) Hf(1) 125.7(7) . . .
O(42) Cs(2) O(2) Cs(7) -95.3(8) . . 7_556
O(43) Cs(2) O(2) Hf(1) -24.8(10) . . .
O(43) Cs(2) O(2) Cs(7) 114.2(8) . . 7_556
O(3) Cs(2) O(6) W(4) 179.3(8) . 7_556 7_556
O(3) Cs(2) O(6) Hf(1) 17.4(5) . 7_556 .
O(6) Cs(2) O(3) W(1) -178.8(7) 7_556 . .
O(6) Cs(2) O(3) Hf(1) -17.8(4) 7_556 . .
O(3) Cs(2) O(10) W(1) 0.1(4) . . .
O(3) Cs(2) O(10) Cs(3) 128.5(6) . . .
O(10) Cs(2) O(3) W(1) -0.1(4) . . .
O(10) Cs(2) O(3) Hf(1) 161.0(7) . . .
O(3) Cs(2) O(18) W(4) -1.9(7) . 7_556 7_556
O(3) Cs(2) O(18) Cs(6) 107.1(4) . 7_556 7_556
O(18) Cs(2) O(3) W(1) -177.7(5) 7_556 . .
O(18) Cs(2) O(3) Hf(1) -16.7(5) 7_556 . .
O(3) Cs(2) O(29) W(7) 80.6(10) . 4_554 4_554
O(3) Cs(2) O(29) W(8) -115.1(8) . 4_554 4_554
O(29) Cs(2) O(3) W(1) 70.4(7) 4_554 . .
O(29) Cs(2) O(3) Hf(1) -128.6(5) 4_554 . .
O(3) Cs(2) O(30) W(7) -137.6(12) . 4_554 4_554
O(30) Cs(2) O(3) W(1) 119.3(6) 4_554 . .
O(30) Cs(2) O(3) Hf(1) -79.7(6) 4_554 . .
O(3) Cs(2) O(31) W(8) 120.7(10) . 4_554 4_554
O(31) Cs(2) O(3) W(1) 8.1(7) 4_554 . .
O(31) Cs(2) O(3) Hf(1) 169.2(4) 4_554 . .
O(3) Cs(2) O(42) Cs(6) 135.8(10) . . 5_545
O(3) Cs(2) O(42) Cs(6) 42.8(14) . . 7_556
O(42) Cs(2) O(3) W(1) -162.9(11) . . .
O(42) Cs(2) O(3) Hf(1) -1.9(15) . . .
O(43) Cs(2) O(3) W(1) 76.7(8) . . .
O(43) Cs(2) O(3) Hf(1) -122.2(8) . . .
O(6) Cs(2) O(10) W(1) 1.1(7) 7_556 . .
O(6) Cs(2) O(10) Cs(3) 129.6(4) 7_556 . .
O(10) Cs(2) O(6) W(4) 178.3(5) . 7_556 7_556
O(10) Cs(2) O(6) Hf(1) 16.4(7) . 7_556 .
O(6) Cs(2) O(18) W(4) -0.7(5) 7_556 7_556 7_556
O(6) Cs(2) O(18) Cs(6) 108.3(5) 7_556 7_556 7_556
O(18) Cs(2) O(6) W(4) 0.7(5) 7_556 7_556 7_556
O(18) Cs(2) O(6) Hf(1) -161.2(8) 7_556 7_556 .
O(6) Cs(2) O(29) W(7) 11.7(13) 7_556 4_554 4_554
O(6) Cs(2) O(29) W(8) 176.0(8) 7_556 4_554 4_554
O(29) Cs(2) O(6) W(4) -68.1(9) 4_554 7_556 7_556
O(29) Cs(2) O(6) Hf(1) 130.0(6) 4_554 7_556 .
O(6) Cs(2) O(30) W(7) 173.9(14) 7_556 4_554 4_554
O(30) Cs(2) O(6) W(4) -64.9(7) 4_554 7_556 7_556
O(30) Cs(2) O(6) Hf(1) 133.2(8) 4_554 7_556 .
O(6) Cs(2) O(31) W(8) 46(7) 7_556 4_554 4_554
O(31) Cs(2) O(6) W(4) -102(6) 4_554 7_556 7_556
O(31) Cs(2) O(6) Hf(1) 96(6) 4_554 7_556 .
O(6) Cs(2) O(42) Cs(6) 149.1(5) 7_556 . 5_545
O(6) Cs(2) O(42) Cs(6) 56.2(5) 7_556 . 7_556
O(42) Cs(2) O(6) W(4) 5.3(7) . 7_556 7_556
O(42) Cs(2) O(6) Hf(1) -156.6(6) . 7_556 .
O(43) Cs(2) O(6) W(4) -118.0(8) . 7_556 7_556
O(43) Cs(2) O(6) Hf(1) 80.2(8) . 7_556 .
O(10) Cs(2) O(18) W(4) -6.4(14) . 7_556 7_556
O(10) Cs(2) O(18) Cs(6) 102.6(10) . 7_556 7_556
O(18) Cs(2) O(10) W(1) 5.6(14) 7_556 . .
O(18) Cs(2) O(10) Cs(3) 134.1(8) 7_556 . .
O(10) Cs(2) O(29) W(7) 129.1(8) . 4_554 4_554
O(10) Cs(2) O(29) W(8) -66.6(10) . 4_554 4_554
O(29) Cs(2) O(10) W(1) -129.5(6) 4_554 . .
O(29) Cs(2) O(10) Cs(3) -1.1(5) 4_554 . .
O(10) Cs(2) O(30) W(7) -85.7(13) . 4_554 4_554
O(30) Cs(2) O(10) W(1) -79.9(7) 4_554 . .
O(30) Cs(2) O(10) Cs(3) 48.5(7) 4_554 . .
O(10) Cs(2) O(31) W(8) 127.4(11) . 4_554 4_554
O(31) Cs(2) O(10) W(1) -172.8(7) 4_554 . .
O(31) Cs(2) O(10) Cs(3) -44.4(4) 4_554 . .
O(10) Cs(2) O(42) Cs(6) -17.8(13) . . 5_545
O(10) Cs(2) O(42) Cs(6) -110.8(10) . . 7_556
O(42) Cs(2) O(10) W(1) 167.9(9) . . .
O(42) Cs(2) O(10) Cs(3) -63.7(11) . . .
O(43) Cs(2) O(10) W(1) -78.4(8) . . .
O(43) Cs(2) O(10) Cs(3) 50.0(7) . . .
O(18) Cs(2) O(29) W(7) -34.0(9) 7_556 4_554 4_554
O(18) Cs(2) O(29) W(8) 130.3(9) 7_556 4_554 4_554
O(29) Cs(2) O(18) W(4) 128.8(6) 4_554 7_556 7_556
O(29) Cs(2) O(18) Cs(6) -122.2(5) 4_554 7_556 7_556
O(18) Cs(2) O(30) W(7) 122.0(14) 7_556 4_554 4_554
O(30) Cs(2) O(18) W(4) 92.8(8) 4_554 7_556 7_556
O(30) Cs(2) O(18) Cs(6) -158.2(7) 4_554 7_556 7_556
O(18) Cs(2) O(31) W(8) -51.7(13) 7_556 4_554 4_554
O(31) Cs(2) O(18) W(4) 171.6(5) 4_554 7_556 7_556
O(31) Cs(2) O(18) Cs(6) -79.4(5) 4_554 7_556 7_556
O(18) Cs(2) O(42) Cs(6) 153.4(8) 7_556 . 5_545
O(18) Cs(2) O(42) Cs(6) 60.5(5) 7_556 . 7_556
O(42) Cs(2) O(18) W(4) -175.2(9) . 7_556 7_556
O(42) Cs(2) O(18) Cs(6) -66.2(6) . 7_556 7_556
O(43) Cs(2) O(18) W(4) 67.9(9) . 7_556 7_556
O(43) Cs(2) O(18) Cs(6) 176.9(7) . 7_556 7_556
O(29) Cs(2) O(30) W(7) -9.5(9) 4_554 4_554 4_554
O(30) Cs(2) O(29) W(7) 7.8(8) 4_554 4_554 4_554
O(30) Cs(2) O(29) W(8) 172.0(14) 4_554 4_554 4_554
O(29) Cs(2) O(31) W(8) 9.3(8) 4_554 4_554 4_554
O(31) Cs(2) O(29) W(7) -172.6(13) 4_554 4_554 4_554
O(31) Cs(2) O(29) W(8) -8.3(8) 4_554 4_554 4_554
O(29) Cs(2) O(42) Cs(6) -88.4(6) 4_554 . 5_545
O(29) Cs(2) O(42) Cs(6) 178.7(7) 4_554 . 7_556
O(42) Cs(2) O(29) W(7) -80.7(10) . 4_554 4_554
O(42) Cs(2) O(29) W(8) 83.6(10) . 4_554 4_554
O(43) Cs(2) O(29) W(7) 73.9(9) . 4_554 4_554
O(43) Cs(2) O(29) W(8) -121.9(13) . 4_554 4_554
O(30) Cs(2) O(31) W(8) 9.6(12) 4_554 4_554 4_554
O(31) Cs(2) O(30) W(7) -9.7(14) 4_554 4_554 4_554
O(30) Cs(2) O(42) Cs(6) -141.6(7) 4_554 . 5_545
O(30) Cs(2) O(42) Cs(6) 125.5(6) 4_554 . 7_556
O(42) Cs(2) O(30) W(7) 64.5(13) . 4_554 4_554
O(43) Cs(2) O(30) W(7) -87.4(14) . 4_554 4_554
O(31) Cs(2) O(42) Cs(6) -36.6(5) 4_554 . 5_545
O(31) Cs(2) O(42) Cs(6) -129.6(5) 4_554 . 7_556
O(42) Cs(2) O(31) W(8) -62.7(11) . 4_554 4_554
O(43) Cs(2) O(31) W(8) 61.8(12) . 4_554 4_554
O(43) Cs(2) O(42) Cs(6) -114.6(8) . . 5_545
O(43) Cs(2) O(42) Cs(6) 152.5(7) . . 7_556
O(10) Cs(3) O(20) W(6) -103.5(7) . 6_546 6_546
O(10) Cs(3) O(20) Cs(1) 50.1(6) . 6_546 .
O(20) Cs(3) O(10) W(1) -47.3(11) 6_546 . .
O(20) Cs(3) O(10) Cs(2) -166.7(4) 6_546 . .
O(10) Cs(3) O(25) W(5) 76.0(6) . . .
O(10) Cs(3) O(25) W(7) -52.6(9) . . .
O(10) Cs(3) O(25) Cs(1) -168.4(5) . . .
O(25) Cs(3) O(10) W(1) -16.7(9) . . .
O(25) Cs(3) O(10) Cs(2) -136.0(5) . . .
O(10) Cs(3) O(28) W(6) 113.1(7) . 6_546 6_546
O(10) Cs(3) O(28) W(10) -56.3(14) . 6_546 6_546
O(28) Cs(3) O(10) W(1) -116.0(9) 6_546 . .
O(28) Cs(3) O(10) Cs(2) 124.7(6) 6_546 . .
O(10) Cs(3) O(36) W(8) 8.3(8) . 4_554 4_554
O(10) Cs(3) O(36) W(10) -160.0(8) . 4_554 4_554
O(36) Cs(3) O(10) W(1) 140.6(9) 4_554 . .
O(36) Cs(3) O(10) Cs(2) 21.2(6) 4_554 . .
O(10) Cs(3) O(40) Cs(5) -163.8(7) . . 3_556
O(40) Cs(3) O(10) W(1) 56.4(15) . . .
O(40) Cs(3) O(10) Cs(2) -62.9(11) . . .
O(41) Cs(3) O(10) W(1) -140.2(14) . . .
O(41) Cs(3) O(10) Cs(2) 100.4(9) . . .
O(20) Cs(3) O(25) W(5) -130.2(7) 6_546 . .
O(20) Cs(3) O(25) W(7) 101.2(10) 6_546 . .
O(20) Cs(3) O(25) Cs(1) -14.5(3) 6_546 . .
O(25) Cs(3) O(20) W(6) -137.9(7) . 6_546 6_546
O(25) Cs(3) O(20) Cs(1) 15.7(4) . 6_546 .
O(20) Cs(3) O(28) W(6) -4.3(4) 6_546 6_546 6_546
O(20) Cs(3) O(28) W(10) -173.8(13) 6_546 6_546 6_546
O(28) Cs(3) O(20) W(6) 4.8(5) 6_546 6_546 6_546
O(28) Cs(3) O(20) Cs(1) 158.5(7) 6_546 6_546 .
O(20) Cs(3) O(36) W(8) -164.9(6) 6_546 4_554 4_554
O(20) Cs(3) O(36) W(10) 26.8(10) 6_546 4_554 4_554
O(36) Cs(3) O(20) W(6) 67.9(7) 4_554 6_546 6_546
O(36) Cs(3) O(20) Cs(1) -138.4(5) 4_554 6_546 .
O(20) Cs(3) O(40) Cs(5) -34.4(7) 6_546 . 3_556
O(40) Cs(3) O(20) W(6) 125.7(8) . 6_546 6_546
O(40) Cs(3) O(20) Cs(1) -80.7(6) . 6_546 .
O(41) Cs(3) O(20) W(6) -38.6(8) . 6_546 6_546
O(41) Cs(3) O(20) Cs(1) 115.0(6) . 6_546 .
O(25) Cs(3) O(28) W(6) 29.1(6) . 6_546 6_546
O(25) Cs(3) O(28) W(10) -140.3(10) . 6_546 6_546
O(28) Cs(3) O(25) W(5) -160.2(6) 6_546 . .
O(28) Cs(3) O(25) W(7) 71.2(10) 6_546 . .
O(28) Cs(3) O(25) Cs(1) -44.6(5) 6_546 . .
O(25) Cs(3) O(36) W(8) 110.4(14) . 4_554 4_554
O(25) Cs(3) O(36) W(10) -57.9(19) . 4_554 4_554
O(36) Cs(3) O(25) W(5) -32.8(18) 4_554 . .
O(36) Cs(3) O(25) W(7) -161.4(12) 4_554 . .
O(36) Cs(3) O(25) Cs(1) 82.9(15) 4_554 . .
O(25) Cs(3) O(40) Cs(5) -95.2(8) . . 3_556
O(40) Cs(3) O(25) W(5) -58.6(7) . . .
O(40) Cs(3) O(25) W(7) 172.7(10) . . .
O(40) Cs(3) O(25) Cs(1) 57.0(6) . . .
O(41) Cs(3) O(25) W(5) 123.2(7) . . .
O(41) Cs(3) O(25) W(7) -5.4(11) . . .
O(41) Cs(3) O(25) Cs(1) -121.2(6) . . .
O(28) Cs(3) O(36) W(8) -119.6(7) 6_546 4_554 4_554
O(28) Cs(3) O(36) W(10) 72.1(9) 6_546 4_554 4_554
O(36) Cs(3) O(28) W(6) -133.1(6) 4_554 6_546 6_546
O(36) Cs(3) O(28) W(10) 57.4(11) 4_554 6_546 6_546
O(28) Cs(3) O(40) Cs(5) 9.9(10) 6_546 . 3_556
O(40) Cs(3) O(28) W(6) -61.1(8) . 6_546 6_546
O(40) Cs(3) O(28) W(10) 129.4(11) . 6_546 6_546
O(41) Cs(3) O(28) W(6) 134.2(8) . 6_546 6_546
O(41) Cs(3) O(28) W(10) -35.3(11) . 6_546 6_546
O(36) Cs(3) O(40) Cs(5) 94.9(8) 4_554 . 3_556
O(40) Cs(3) O(36) W(8) 137.5(9) . 4_554 4_554
O(40) Cs(3) O(36) W(10) -30.8(9) . 4_554 4_554
O(41) Cs(3) O(36) W(8) -46.9(8) . 4_554 4_554
O(41) Cs(3) O(36) W(10) 144.8(9) . 4_554 4_554
O(41) Cs(3) O(40) Cs(5) 78(3) . . 3_556
O(4) Cs(4) O(4) W(2) 70.7(10) . 2_656 2_656
O(4) Cs(4) O(4) Hf(1) -101.6(7) . 2_656 2_656
O(4) Cs(4) O(4) W(2) 70.7(10) 2_656 . .
O(4) Cs(4) O(4) Hf(1) -101.6(7) 2_656 . .
O(4) Cs(4) O(5) W(3) -171.9(10) . 7_556 7_556
O(4) Cs(4) O(5) Hf(1) -5.0(6) . 7_556 .
O(5) Cs(4) O(4) W(2) 177.2(10) 7_556 . .
O(5) Cs(4) O(4) Hf(1) 4.9(6) 7_556 . .
O(4) Cs(4) O(5) W(3) -61.7(9) . 8_555 8_555
O(5) Cs(4) O(4) W(2) 5.1(10) 8_555 . .
O(5) Cs(4) O(4) Hf(1) -167.2(6) 8_555 . .
O(4) Cs(4) O(12) W(2) -11.9(7) . . .
O(4) Cs(4) O(12) Cs(6) -177(2) . . 8_555
O(4) Cs(4) O(12) Cs(7) 83.2(6) . . 7_556
O(12) Cs(4) O(4) W(2) 12.0(7) . . .
O(12) Cs(4) O(4) Hf(1) -160.3(11) . . .
O(4) Cs(4) O(12) W(2) -145.5(9) . 2_656 2_656
O(4) Cs(4) O(12) Cs(6) 49.6(18) . 2_656 7_556
O(4) Cs(4) O(12) Cs(7) -50.3(4) . 2_656 7_556
O(12) Cs(4) O(4) W(2) 112.2(8) 2_656 . .
O(12) Cs(4) O(4) Hf(1) -60.1(7) 2_656 . .
O(4) Cs(4) O(16) W(3) 22.9(8) . 7_556 7_556
O(16) Cs(4) O(4) W(2) 163.8(7) 7_556 . .
O(16) Cs(4) O(4) Hf(1) -8.5(8) 7_556 . .
O(4) Cs(4) O(16) W(3) 144.6(7) . 8_555 8_555
O(16) Cs(4) O(4) W(2) -33.8(7) 8_555 . .
O(16) Cs(4) O(4) Hf(1) 153.9(7) 8_555 . .
O(4) Cs(4) O(5) W(3) -61.7(9) 2_656 7_556 7_556
O(4) Cs(4) O(5) Hf(1) 105.2(8) 2_656 7_556 .
O(5) Cs(4) O(4) W(2) 5.1(10) 7_556 2_656 2_656
O(5) Cs(4) O(4) Hf(1) -167.2(6) 7_556 2_656 2_656
O(4) Cs(4) O(5) W(3) -171.9(10) 2_656 8_555 8_555
O(5) Cs(4) O(4) W(2) 177.2(10) 8_555 2_656 2_656
O(5) Cs(4) O(4) Hf(1) 4.9(6) 8_555 2_656 2_656
O(4) Cs(4) O(12) W(2) -145.5(9) 2_656 . .
O(4) Cs(4) O(12) Cs(6) 49.6(18) 2_656 . 8_555
O(4) Cs(4) O(12) Cs(7) -50.3(4) 2_656 . 7_556
O(12) Cs(4) O(4) W(2) 112.2(8) . 2_656 2_656
O(12) Cs(4) O(4) Hf(1) -60.1(7) . 2_656 2_656
O(4) Cs(4) O(12) W(2) -11.9(7) 2_656 2_656 2_656
O(4) Cs(4) O(12) Cs(6) -177(2) 2_656 2_656 7_556
O(4) Cs(4) O(12) Cs(7) 83.2(6) 2_656 2_656 7_556
O(12) Cs(4) O(4) W(2) 12.0(7) 2_656 2_656 2_656
O(12) Cs(4) O(4) Hf(1) -160.3(11) 2_656 2_656 2_656
O(4) Cs(4) O(16) W(3) 144.6(7) 2_656 7_556 7_556
O(16) Cs(4) O(4) W(2) -33.8(7) 7_556 2_656 2_656
O(16) Cs(4) O(4) Hf(1) 153.9(7) 7_556 2_656 2_656
O(4) Cs(4) O(16) W(3) 22.9(8) 2_656 8_555 8_555
O(16) Cs(4) O(4) W(2) 163.8(7) 8_555 2_656 2_656
O(16) Cs(4) O(4) Hf(1) -8.5(8) 8_555 2_656 2_656
O(5) Cs(4) O(5) W(3) -115(4) 7_556 8_555 8_555
O(5) Cs(4) O(5) W(3) -115(4) 8_555 7_556 7_556
O(5) Cs(4) O(5) Hf(1) 52(4) 8_555 7_556 .
O(5) Cs(4) O(12) W(2) -24.5(10) 7_556 . .
O(5) Cs(4) O(12) Cs(6) 170.6(17) 7_556 . 8_555
O(5) Cs(4) O(12) Cs(7) 70.6(5) 7_556 . 7_556
O(12) Cs(4) O(5) W(3) -160.1(7) . 7_556 7_556
O(12) Cs(4) O(5) Hf(1) 6.8(9) . 7_556 .
O(5) Cs(4) O(12) W(2) 161.7(11) 7_556 2_656 2_656
O(5) Cs(4) O(12) Cs(6) -3.3(17) 7_556 2_656 7_556
O(5) Cs(4) O(12) Cs(7) -103.2(5) 7_556 2_656 7_556
O(12) Cs(4) O(5) W(3) -67.4(8) 2_656 7_556 7_556
O(12) Cs(4) O(5) Hf(1) 99.5(8) 2_656 7_556 .
O(5) Cs(4) O(16) W(3) 8.7(6) 7_556 7_556 7_556
O(16) Cs(4) O(5) W(3) -8.5(6) 7_556 7_556 7_556
O(16) Cs(4) O(5) Hf(1) 158.4(10) 7_556 7_556 .
O(5) Cs(4) O(16) W(3) 178.5(6) 7_556 8_555 8_555
O(16) Cs(4) O(5) W(3) 145.7(7) 8_555 7_556 7_556
O(16) Cs(4) O(5) Hf(1) -47.4(10) 8_555 7_556 .
O(5) Cs(4) O(12) W(2) 161.7(11) 8_555 . .
O(5) Cs(4) O(12) Cs(6) -3.3(17) 8_555 . 8_555
O(5) Cs(4) O(12) Cs(7) -103.2(5) 8_555 . 7_556
O(12) Cs(4) O(5) W(3) -67.4(8) . 8_555 8_555
O(5) Cs(4) O(12) W(2) -24.5(10) 8_555 2_656 2_656
O(5) Cs(4) O(12) Cs(6) 170.6(17) 8_555 2_656 7_556
O(5) Cs(4) O(12) Cs(7) 70.6(5) 8_555 2_656 7_556
O(12) Cs(4) O(5) W(3) -160.1(7) 2_656 8_555 8_555
O(5) Cs(4) O(16) W(3) 178.5(6) 8_555 7_556 7_556
O(16) Cs(4) O(5) W(3) 145.7(7) 7_556 8_555 8_555
O(5) Cs(4) O(16) W(3) 8.7(6) 8_555 8_555 8_555
O(16) Cs(4) O(5) W(3) -8.5(6) 8_555 8_555 8_555
O(12) Cs(4) O(12) W(2) -95.1(9) . 2_656 2_656
O(12) Cs(4) O(12) Cs(6) 99.9(18) . 2_656 7_556
O(12) Cs(4) O(12) W(2) -95.1(9) 2_656 . .
O(12) Cs(4) O(12) Cs(6) 99.9(18) 2_656 . 8_555
O(12) Cs(4) O(16) W(3) 63.1(12) . 7_556 7_556
O(16) Cs(4) O(12) W(2) -65.5(14) 7_556 . .
O(16) Cs(4) O(12) Cs(6) 129.6(15) 7_556 . 8_555
O(16) Cs(4) O(12) Cs(7) 29.6(9) 7_556 . 7_556
O(12) Cs(4) O(16) W(3) 100.8(8) . 8_555 8_555
O(16) Cs(4) O(12) W(2) 105.3(11) 8_555 . .
O(16) Cs(4) O(12) Cs(6) -59.6(17) 8_555 . 8_555
O(16) Cs(4) O(12) Cs(7) -159.6(6) 8_555 . 7_556
O(12) Cs(4) O(16) W(3) 100.8(8) 2_656 7_556 7_556
O(16) Cs(4) O(12) W(2) 105.3(11) 7_556 2_656 2_656
O(16) Cs(4) O(12) Cs(6) -59.6(17) 7_556 2_656 7_556
O(16) Cs(4) O(12) Cs(7) -159.6(6) 7_556 2_656 7_556
O(12) Cs(4) O(16) W(3) 63.1(12) 2_656 8_555 8_555
O(16) Cs(4) O(12) W(2) -65.5(14) 8_555 2_656 2_656
O(16) Cs(4) O(12) Cs(6) 129.6(15) 8_555 2_656 7_556
O(16) Cs(4) O(12) Cs(7) 29.6(9) 8_555 2_656 7_556
O(16) Cs(4) O(16) W(3) -94.7(13) 7_556 8_555 8_555
O(16) Cs(4) O(16) W(3) -94.7(13) 8_555 7_556 7_556
O(17) Cs(5) O(20) W(6) -88.3(9) . 8_454 8_454
O(20) Cs(5) O(17) W(3) -42.6(5) 8_454 . .
O(20) Cs(5) O(17) W(4) -165.4(8) 8_454 . .
O(20) Cs(5) O(17) Cs(6) 100.4(3) 8_454 . .
O(17) Cs(5) O(23) W(3) -29.4(5) . . .
O(17) Cs(5) O(23) W(9) 152.1(8) . . .
O(23) Cs(5) O(17) W(3) 30.8(5) . . .
O(23) Cs(5) O(17) W(4) -92.0(9) . . .
O(23) Cs(5) O(17) Cs(6) 173.9(6) . . .
O(17) Cs(5) O(27) W(6) 90.5(11) . 8_454 8_454
O(17) Cs(5) O(27) W(8) -81.8(14) . 8_454 8_454
O(27) Cs(5) O(17) W(3) -92.0(6) 8_454 . .
O(27) Cs(5) O(17) W(4) 145.2(8) 8_454 . .
O(27) Cs(5) O(17) Cs(6) 51.1(4) 8_454 . .
O(17) Cs(5) O(34) W(10) -147.1(18) . 2_556 2_556
O(34) Cs(5) O(17) W(3) -162.6(10) 2_556 . .
O(34) Cs(5) O(17) W(4) 74.6(15) 2_556 . .
O(34) Cs(5) O(17) Cs(6) -19.5(14) 2_556 . .
O(17) Cs(5) O(40) Cs(3) -101.4(8) . 3_556 3_556
O(40) Cs(5) O(17) W(3) 13.8(9) 3_556 . .
O(40) Cs(5) O(17) W(4) -109.0(9) 3_556 . .
O(40) Cs(5) O(17) Cs(6) 156.9(5) 3_556 . .
O(20) Cs(5) O(23) W(3) 77.3(6) 8_454 . .
O(20) Cs(5) O(23) W(9) -101.2(6) 8_454 . .
O(23) Cs(5) O(20) W(6) -134.7(10) . 8_454 8_454
O(20) Cs(5) O(27) W(6) -3.8(8) 8_454 8_454 8_454
O(20) Cs(5) O(27) W(8) -176.1(19) 8_454 8_454 8_454
O(27) Cs(5) O(20) W(6) 3.9(8) 8_454 8_454 8_454
O(20) Cs(5) O(34) W(10) 92(2) 8_454 2_556 2_556
O(34) Cs(5) O(20) W(6) 76.1(9) 2_556 8_454 8_454
O(20) Cs(5) O(40) Cs(3) -33.5(7) 8_454 3_556 3_556
O(40) Cs(5) O(20) W(6) 128.6(11) 3_556 8_454 8_454
O(23) Cs(5) O(27) W(6) 44.6(13) . 8_454 8_454
O(23) Cs(5) O(27) W(8) -127.7(13) . 8_454 8_454
O(27) Cs(5) O(23) W(3) 42.7(7) 8_454 . .
O(27) Cs(5) O(23) W(9) -135.8(6) 8_454 . .
O(23) Cs(5) O(34) W(10) 13(2) . 2_556 2_556
O(34) Cs(5) O(23) W(3) 158.6(6) 2_556 . .
O(34) Cs(5) O(23) W(9) -19.9(11) 2_556 . .
O(23) Cs(5) O(40) Cs(3) -114.1(8) . 3_556 3_556
O(40) Cs(5) O(23) W(3) 139.7(6) 3_556 . .
O(40) Cs(5) O(23) W(9) -38.8(7) 3_556 . .
O(27) Cs(5) O(34) W(10) 139(2) 8_454 2_556 2_556
O(34) Cs(5) O(27) W(6) -106.9(12) 2_556 8_454 8_454
O(34) Cs(5) O(27) W(8) 80.8(14) 2_556 8_454 8_454
O(27) Cs(5) O(40) Cs(3) 5.0(10) 8_454 3_556 3_556
O(40) Cs(5) O(27) W(6) -51.1(12) 3_556 8_454 8_454
O(40) Cs(5) O(27) W(8) 136.6(14) 3_556 8_454 8_454
O(34) Cs(5) O(40) Cs(3) 77.3(8) 2_556 3_556 3_556
O(40) Cs(5) O(34) W(10) 36(2) 3_556 2_556 2_556
O(12) Cs(6) O(17) W(3) -21.4(17) 8_454 . .
O(12) Cs(6) O(17) W(4) 137.5(11) 8_454 . .
O(12) Cs(6) O(17) Cs(5) -103.3(6) 8_454 . .
O(17) Cs(6) O(12) W(2) 142.4(12) . 8_454 8_454
O(17) Cs(6) O(12) Cs(4) -22.2(17) . 8_454 7_556
O(17) Cs(6) O(12) Cs(7) -116.2(8) . 8_454 .
O(12) Cs(6) O(18) W(4) -30.5(12) 8_454 . .
O(12) Cs(6) O(18) Cs(2) 73.1(6) 8_454 . 7_556
O(18) Cs(6) O(12) W(2) 173.2(9) . 8_454 8_454
O(18) Cs(6) O(12) Cs(4) 9(2) . 8_454 7_556
O(18) Cs(6) O(12) Cs(7) -85.4(7) . 8_454 .
O(12) Cs(6) O(22) W(2) -5.0(6) 8_454 8_454 8_454
O(12) Cs(6) O(22) W(8) 147.7(10) 8_454 8_454 8_454
O(22) Cs(6) O(12) W(2) 5.7(7) 8_454 8_454 8_454
O(22) Cs(6) O(12) Cs(4) -159(2) 8_454 8_454 7_556
O(22) Cs(6) O(12) Cs(7) 107.1(7) 8_454 8_454 .
O(12) Cs(6) O(31) W(8) -6.0(9) 8_454 8_454 8_454
O(31) Cs(6) O(12) W(2) 23.5(10) 8_454 8_454 8_454
O(31) Cs(6) O(12) Cs(4) -141.0(18) 8_454 8_454 7_556
O(31) Cs(6) O(12) Cs(7) 124.9(6) 8_454 8_454 .
O(12) Cs(6) O(42) Cs(2) 142.4(7) 8_454 5_455 5_455
O(42) Cs(6) O(12) W(2) -50.7(11) 5_455 8_454 8_454
O(42) Cs(6) O(12) Cs(4) 145(2) 5_455 8_454 7_556
O(42) Cs(6) O(12) Cs(7) 50.7(8) 5_455 8_454 .
O(12) Cs(6) O(42) Cs(2) -12.4(10) 8_454 7_556 7_556
O(42) Cs(6) O(12) W(2) -129.5(10) 7_556 8_454 8_454
O(42) Cs(6) O(12) Cs(4) 66(2) 7_556 8_454 7_556
O(42) Cs(6) O(12) Cs(7) -28.2(11) 7_556 8_454 .
O(17) Cs(6) O(18) W(4) 5.0(9) . . .
O(17) Cs(6) O(18) Cs(2) 108.6(8) . . 7_556
O(18) Cs(6) O(17) W(3) -163(2) . . .
O(18) Cs(6) O(17) W(4) -4.2(7) . . .
O(18) Cs(6) O(17) Cs(5) 115.0(8) . . .
O(17) Cs(6) O(22) W(2) -44.6(9) . 8_454 8_454
O(17) Cs(6) O(22) W(8) 108.2(8) . 8_454 8_454
O(22) Cs(6) O(17) W(3) 13(2) 8_454 . .
O(22) Cs(6) O(17) W(4) 172.1(9) 8_454 . .
O(22) Cs(6) O(17) Cs(5) -68.7(6) 8_454 . .
O(17) Cs(6) O(31) W(8) -73.9(9) . 8_454 8_454
O(31) Cs(6) O(17) W(3) 70(2) 8_454 . .
O(31) Cs(6) O(17) W(4) -131.2(8) 8_454 . .
O(31) Cs(6) O(17) Cs(5) -12.0(5) 8_454 . .
O(17) Cs(6) O(42) Cs(2) 163.2(7) . 5_455 5_455
O(42) Cs(6) O(17) W(3) -45(2) 5_455 . .
O(42) Cs(6) O(17) W(4) 114.3(12) 5_455 . .
O(42) Cs(6) O(17) Cs(5) -126.5(11) 5_455 . .
O(17) Cs(6) O(42) Cs(2) 57.8(7) . 7_556 7_556
O(42) Cs(6) O(17) W(3) -155.9(19) 7_556 . .
O(42) Cs(6) O(17) W(4) 3.0(12) 7_556 . .
O(42) Cs(6) O(17) Cs(5) 122.2(8) 7_556 . .
O(18) Cs(6) O(22) W(2) -37(2) . 8_454 8_454
O(18) Cs(6) O(22) W(8) 115.6(18) . 8_454 8_454
O(22) Cs(6) O(18) W(4) -4(2) 8_454 . .
O(22) Cs(6) O(18) Cs(2) 99.5(18) 8_454 . 7_556
O(18) Cs(6) O(31) W(8) -141.2(8) . 8_454 8_454
O(31) Cs(6) O(18) W(4) 104.1(12) 8_454 . .
O(31) Cs(6) O(18) Cs(2) -152.3(6) 8_454 . 7_556
O(18) Cs(6) O(42) Cs(2) -109.9(11) . 5_455 5_455
O(42) Cs(6) O(18) W(4) -129.0(13) 5_455 . .
O(42) Cs(6) O(18) Cs(2) -25.4(13) 5_455 . 7_556
O(18) Cs(6) O(42) Cs(2) 64.7(7) . 7_556 7_556
O(42) Cs(6) O(18) W(4) -166.7(16) 7_556 . .
O(42) Cs(6) O(18) Cs(2) -63.0(9) 7_556 . 7_556
O(22) Cs(6) O(31) W(8) 11.6(6) 8_454 8_454 8_454
O(31) Cs(6) O(22) W(2) -163.6(10) 8_454 8_454 8_454
O(31) Cs(6) O(22) W(8) -10.8(6) 8_454 8_454 8_454
O(22) Cs(6) O(42) Cs(2) 91.9(9) 8_454 5_455 5_455
O(42) Cs(6) O(22) W(2) 101.4(12) 5_455 8_454 8_454
O(42) Cs(6) O(22) W(8) -105.8(11) 5_455 8_454 8_454
O(22) Cs(6) O(42) Cs(2) -103.3(15) 8_454 7_556 7_556
O(42) Cs(6) O(22) W(2) 116.8(15) 7_556 8_454 8_454
O(42) Cs(6) O(22) W(8) -90.5(17) 7_556 8_454 8_454
O(31) Cs(6) O(42) Cs(2) 35.7(5) 8_454 5_455 5_455
O(42) Cs(6) O(31) W(8) 73.8(9) 5_455 8_454 8_454
O(31) Cs(6) O(42) Cs(2) -163.8(4) 8_454 7_556 7_556
O(42) Cs(6) O(31) W(8) 154.3(8) 7_556 8_454 8_454
O(42) Cs(6) O(42) Cs(2) -90.0(9) 5_455 7_556 7_556
O(42) Cs(6) O(42) Cs(2) -79.5(9) 7_556 5_455 5_455
O(2) Cs(7) O(2) Hf(1) 67.5(13) 7_556 8_454 8_454
O(2) Cs(7) O(2) Cs(2) -179.5(6) 7_556 8_454 8_454
O(2) Cs(7) O(2) Hf(1) 67.5(13) 8_454 7_556 7_556
O(2) Cs(7) O(2) Cs(2) -179.5(6) 8_454 7_556 7_556
O(2) Cs(7) O(11) W(1) -51.0(13) 7_556 7_556 7_556
O(2) Cs(7) O(11) W(2) 83.0(8) 7_556 7_556 7_556
O(11) Cs(7) O(2) Hf(1) -29.7(13) 7_556 7_556 7_556
O(11) Cs(7) O(2) Cs(2) 83.3(7) 7_556 7_556 7_556
O(2) Cs(7) O(11) W(1) -173.7(10) 7_556 8_454 8_454
O(2) Cs(7) O(11) W(2) -39.7(12) 7_556 8_454 8_454
O(11) Cs(7) O(2) Hf(1) 146.6(9) 8_454 7_556 7_556
O(11) Cs(7) O(2) Cs(2) -100.3(10) 8_454 7_556 7_556
O(2) Cs(7) O(12) W(2) -45.7(10) 7_556 7_556 7_556
O(2) Cs(7) O(12) Cs(4) 53.8(6) 7_556 7_556 7_556
O(12) Cs(7) O(2) Hf(1) 22.3(14) 7_556 7_556 7_556
O(12) Cs(7) O(2) Cs(2) 135.3(7) 7_556 7_556 7_556
O(2) Cs(7) O(12) W(2) 179.4(10) 7_556 8_454 8_454
O(2) Cs(7) O(12) Cs(4) -81.1(7) 7_556 8_454 7_556
O(2) Cs(7) O(12) Cs(6) 70.8(7) 7_556 8_454 .
O(12) Cs(7) O(2) Hf(1) 127.7(12) 8_454 7_556 7_556
O(12) Cs(7) O(2) Cs(2) -119.3(9) 8_454 7_556 7_556
O(2) Cs(7) O(11) W(1) -173.7(10) 8_454 7_556 7_556
O(2) Cs(7) O(11) W(2) -39.7(12) 8_454 7_556 7_556
O(11) Cs(7) O(2) Hf(1) 146.6(9) 7_556 8_454 8_454
O(11) Cs(7) O(2) Cs(2) -100.3(10) 7_556 8_454 8_454
O(2) Cs(7) O(11) W(1) -51.0(13) 8_454 8_454 8_454
O(2) Cs(7) O(11) W(2) 83.0(8) 8_454 8_454 8_454
O(11) Cs(7) O(2) Hf(1) -29.7(13) 8_454 8_454 8_454
O(11) Cs(7) O(2) Cs(2) 83.3(7) 8_454 8_454 8_454
O(2) Cs(7) O(12) W(2) 179.4(11) 8_454 7_556 7_556
O(2) Cs(7) O(12) Cs(4) -81.1(7) 8_454 7_556 7_556
O(12) Cs(7) O(2) Hf(1) 127.7(12) 7_556 8_454 8_454
O(12) Cs(7) O(2) Cs(2) -119.3(9) 7_556 8_454 8_454
O(2) Cs(7) O(12) W(2) -45.7(10) 8_454 8_454 8_454
O(2) Cs(7) O(12) Cs(4) 53.8(6) 8_454 8_454 7_556
O(2) Cs(7) O(12) Cs(6) -154.3(7) 8_454 8_454 .
O(12) Cs(7) O(2) Hf(1) 22.3(14) 8_454 8_454 8_454
O(12) Cs(7) O(2) Cs(2) 135.3(7) 8_454 8_454 8_454
O(11) Cs(7) O(11) W(1) -113(7) 7_556 8_454 8_454
O(11) Cs(7) O(11) W(2) 21(8) 7_556 8_454 8_454
O(11) Cs(7) O(11) W(1) -113(7) 8_454 7_556 7_556
O(11) Cs(7) O(11) W(2) 21(8) 8_454 7_556 7_556
O(11) Cs(7) O(12) W(2) 22.0(8) 7_556 7_556 7_556
O(11) Cs(7) O(12) Cs(4) 121.6(6) 7_556 7_556 7_556
O(12) Cs(7) O(11) W(1) -154.5(13) 7_556 7_556 7_556
O(12) Cs(7) O(11) W(2) -20.6(6) 7_556 7_556 7_556
O(11) Cs(7) O(12) W(2) -154.8(10) 7_556 8_454 8_454
O(11) Cs(7) O(12) Cs(4) -55.3(9) 7_556 8_454 7_556
O(11) Cs(7) O(12) Cs(6) 96.6(11) 7_556 8_454 .
O(12) Cs(7) O(11) W(1) -73.0(17) 8_454 7_556 7_556
O(12) Cs(7) O(11) W(2) 61.0(11) 8_454 7_556 7_556
O(11) Cs(7) O(12) W(2) -154.8(10) 8_454 7_556 7_556
O(11) Cs(7) O(12) Cs(4) -55.3(9) 8_454 7_556 7_556
O(12) Cs(7) O(11) W(1) -73.0(17) 7_556 8_454 8_454
O(12) Cs(7) O(11) W(2) 61.0(11) 7_556 8_454 8_454
O(11) Cs(7) O(12) W(2) 22.0(8) 8_454 8_454 8_454
O(11) Cs(7) O(12) Cs(4) 121.6(6) 8_454 8_454 7_556
O(11) Cs(7) O(12) Cs(6) -86.5(8) 8_454 8_454 .
O(12) Cs(7) O(11) W(1) -154.5(13) 8_454 8_454 8_454
O(12) Cs(7) O(11) W(2) -20.6(6) 8_454 8_454 8_454
O(12) Cs(7) O(12) W(2) -99.6(8) 7_556 8_454 8_454
O(12) Cs(7) O(12) Cs(6) 151.8(5) 7_556 8_454 .
O(12) Cs(7) O(12) W(2) -99.6(8) 8_454 7_556 7_556
O(8) Si(1) O(14) W(3) 108.3(14) . . .
O(8) Si(1) O(14) W(4) -108.5(15) . . .
O(14) Si(1) O(8) W(1) -112.0(11) . . .
O(14) Si(1) O(8) W(2) 108.7(10) . . .
O(8) Si(1) O(37) W(5) -60.6(12) . . .
O(8) Si(1) O(37) W(7) 57.2(16) . . .
O(8) Si(1) O(37) W(9) 179.5(6) . . .
O(37) Si(1) O(8) W(1) 7.8(13) . . .
O(37) Si(1) O(8) W(2) -131.5(10) . . .
O(8) Si(1) O(38) W(6) 59.8(12) . . .
O(8) Si(1) O(38) W(8) -57.3(14) . . .
O(8) Si(1) O(38) W(10) 179.3(9) . . .
O(38) Si(1) O(8) W(1) 129.4(10) . . .
O(38) Si(1) O(8) W(2) -9.9(14) . . .
O(14) Si(1) O(37) W(5) 62.7(16) . . .
O(14) Si(1) O(37) W(7) -179.4(11) . . .
O(14) Si(1) O(37) W(9) -57.2(15) . . .
O(37) Si(1) O(14) W(3) -11.0(19) . . .
O(37) Si(1) O(14) W(4) 132.1(15) . . .
O(14) Si(1) O(38) W(6) -63.6(14) . . .
O(14) Si(1) O(38) W(8) 179.3(11) . . .
O(14) Si(1) O(38) W(10) 55.9(14) . . .
O(38) Si(1) O(14) W(3) -131.0(14) . . .
O(38) Si(1) O(14) W(4) 12.1(18) . . .
O(37) Si(1) O(38) W(6) 178.8(10) . . .
O(37) Si(1) O(38) W(8) 61.6(15) . . .
O(37) Si(1) O(38) W(10) -61.8(13) . . .
O(38) Si(1) O(37) W(5) 179.1(10) . . .
O(38) Si(1) O(37) W(7) -63.1(17) . . .
O(38) Si(1) O(37) W(9) 59.2(12) . . .
